data_4101502
loop_
_publ_author_name
'Kamada, Taisuke'
'Aratani, Naoki'
'Ikeda, Toshiaki'
'Shibata, Naoki'
'Higuchi, Yoshiki'
'Wakamiya, Atsushi'
'Yamaguchi, Shigehiro'
'Kim, Kil Suk'
'Yoon, Zin Seok'
'Kim, Dongho'
'Osuka, Atsuhiro'

_publ_section_title
;
 High fidelity self-sorting assembling of meso-cinchomeronimide
 appended meso-meso linked Zn(II) diporphyrins.
;
_journal_issue 23
_journal_name_full 'Journal of the American Chemical Society'
_journal_page_first 7670
_journal_page_last 7678
_journal_paper_doi 10.1021/ja0611137
_journal_volume 128
_journal_year 2006
_chemical_formula_sum 'C522 H722 N60 O20 Zn10'
_chemical_formula_weight 8811.30
_chemical_name_systematic
; 
 ? 
;
_space_group_IT_number 4
_symmetry_space_group_name_Hall 'P 2yb'
_symmetry_space_group_name_H-M 'P 1 21 1'
_atom_sites_solution_hydrogens geom
_atom_sites_solution_primary direct
_atom_sites_solution_secondary difmap
_audit_creation_method SHELXL-97
_cell_angle_alpha 90.00
_cell_angle_beta 111.06(5)
_cell_angle_gamma 90.00
_cell_formula_units_Z 2
_cell_length_a 29.95(3)
_cell_length_b 54.46(5)
_cell_length_c 30.26(3)
_cell_measurement_temperature 293(2)
_cell_volume 46062(79)
_computing_structure_refinement 'SHELXL-97 (Sheldrick, 1997)'
_computing_structure_solution 'SHELXS-97 (Sheldrick, 1990)'
_diffrn_ambient_temperature 293(2)
_diffrn_detector_type 'ADSC Quantum 210'
_diffrn_measured_fraction_theta_full 0.994
_diffrn_measured_fraction_theta_max 0.994
_diffrn_measurement_method 'Profile fitting'
_diffrn_radiation_monochromator 'Si 111'
_diffrn_radiation_type Synchrotron
_diffrn_radiation_wavelength 0.60000
_diffrn_reflns_av_R_equivalents 0.0000
_diffrn_reflns_av_sigmaI/netI 0.0257
_diffrn_reflns_limit_h_max 31
_diffrn_reflns_limit_h_min 0
_diffrn_reflns_limit_k_max 57
_diffrn_reflns_limit_k_min 0
_diffrn_reflns_limit_l_max 29
_diffrn_reflns_limit_l_min -31
_diffrn_reflns_number 56692
_diffrn_reflns_theta_full 18.41
_diffrn_reflns_theta_max 18.41
_diffrn_reflns_theta_min 1.72
_diffrn_source_type 'SPring-8 BL44B2'
_exptl_absorpt_coefficient_mu 0.290
_exptl_crystal_density_diffrn 0.635
_exptl_crystal_density_method 'not measured'
_exptl_crystal_F_000 9468
_refine_diff_density_max 0.627
_refine_diff_density_min -0.571
_refine_diff_density_rms 0.099
_refine_ls_abs_structure_details 'Flack H D (1983), Acta Cryst. A39, 876-881'
_refine_ls_abs_structure_Flack 0.225(13)
_refine_ls_extinction_method none
_refine_ls_goodness_of_fit_ref 2.415
_refine_ls_hydrogen_treatment mixed
_refine_ls_matrix_type fullcycle
_refine_ls_number_parameters 4246
_refine_ls_number_reflns 56692
_refine_ls_number_restraints 6191
_refine_ls_restrained_S_all 2.356
_refine_ls_R_factor_all 0.1277
_refine_ls_R_factor_gt 0.1147
_refine_ls_shift/su_max 2.608
_refine_ls_shift/su_mean 0.123
_refine_ls_structure_factor_coef Fsqd
_refine_ls_weighting_details 'calc w=1/[\s^2^(Fo^2^)+(0.1000P)^2^+0.0000P] where P=(Fo^2^+2Fc^2^)/3'
_refine_ls_weighting_scheme calc
_refine_ls_wR_factor_gt 0.3123
_refine_ls_wR_factor_ref 0.3186
_reflns_number_gt 44571
_reflns_number_total 56692
_reflns_threshold_expression >2sigma(I)
_cod_data_source_file ja0611137si20060409_104216.cif
_cod_data_source_block cid-a
_cod_database_code 4101502

loop_
_symmetry_equiv_pos_as_xyz
'x, y, z'
'-x, y+1/2, -z'

loop_
_atom_site_label
_atom_site_type_symbol
_atom_site_fract_x
_atom_site_fract_y
_atom_site_fract_z
_atom_site_U_iso_or_equiv
_atom_site_adp_type
_atom_site_occupancy
_atom_site_symmetry_multiplicity
_atom_site_calc_flag
_atom_site_refinement_flags
Zn1A Zn -0.17686(4) 0.05216(2) 0.36697(4) 0.0897(3) Uani 1 1 d D
O1A O -0.1141(4) 0.06783(15) 0.5502(3) 0.187(4) Uani 1 1 d DU
O2A O -0.1265(4) -0.01503(17) 0.5353(3) 0.186(5) Uani 1 1 d DU
N1A N -0.2098(3) 0.03874(12) 0.4105(3) 0.100(2) Uani 1 1 d DU
N2A N -0.2429(2) 0.05492(13) 0.3129(3) 0.102(2) Uani 1 1 d DU
N3A N -0.1451(2) 0.05610(12) 0.3176(2) 0.0904(19) Uani 1 1 d DU
N4A N -0.1132(2) 0.04003(12) 0.4148(2) 0.094(2) Uani 1 1 d DU
N5A N -0.12420(17) 0.02680(14) 0.5298(2) 0.108(2) Uani 1 1 d DU
N6A N -0.0787(3) 0.00547(16) 0.6871(3) 0.109(2) Uani 1 1 d DU
C1A C -0.1392(2) 0.03039(17) 0.4795(3) 0.098(2) Uani 1 1 d DU
C2A C -0.1885(3) 0.03262(14) 0.4567(3) 0.106(3) Uani 1 1 d DU
C3A C -0.2245(4) 0.0289(2) 0.4775(4) 0.136(4) Uani 1 1 d DU
H3A H -0.2191 0.0245 0.5087 0.163 Uiso 1 1 calc R
C4A C -0.2665(4) 0.0327(3) 0.4440(4) 0.148(5) Uani 1 1 d DU
H4A H -0.2961 0.0316 0.4474 0.177 Uiso 1 1 calc R
C5A C -0.2587(3) 0.0390(2) 0.4014(3) 0.114(3) Uani 1 1 d DU
C6A C -0.2944(3) 0.0447(2) 0.3579(3) 0.123(4) Uani 1 1 d DU
C7A C -0.2863(3) 0.05200(16) 0.3174(3) 0.118(3) Uani 1 1 d DU
C8A C -0.3226(4) 0.0572(3) 0.2716(4) 0.155(5) Uani 1 1 d DU
H8A H -0.3556 0.0565 0.2641 0.186 Uiso 1 1 calc R
C9A C -0.3003(3) 0.0632(3) 0.2420(4) 0.138(4) Uani 1 1 d DU
H9A H -0.3148 0.0678 0.2104 0.166 Uiso 1 1 calc R
C10A C -0.2513(3) 0.0612(2) 0.2672(3) 0.111(3) Uani 1 1 d DU
C11A C -0.2160(3) 0.06588(18) 0.2482(3) 0.101(3) Uani 1 1 d DU
C12A C -0.1673(3) 0.06230(13) 0.2711(3) 0.099(3) Uani 1 1 d DU
C13A C -0.1316(3) 0.0643(2) 0.2496(3) 0.120(4) Uani 1 1 d DU
H13A H -0.1371 0.0682 0.2182 0.144 Uiso 1 1 calc R
C14A C -0.0897(3) 0.0597(2) 0.2829(3) 0.118(4) Uani 1 1 d DU
H14A H -0.0601 0.0601 0.2792 0.142 Uiso 1 1 calc R
C15A C -0.0977(3) 0.05395(19) 0.3256(3) 0.102(3) Uani 1 1 d DU
C16A C -0.0611(3) 0.04835(18) 0.3692(3) 0.097(2) Uani 1 1 d DU
C17A C -0.0686(3) 0.04134(14) 0.4103(3) 0.097(2) Uani 1 1 d DU
C18A C -0.0325(4) 0.0352(2) 0.4546(3) 0.120(3) Uani 1 1 d DU
H18A H 0.0002 0.0344 0.4606 0.144 Uiso 1 1 calc R
C19A C -0.0530(3) 0.0310(2) 0.4858(3) 0.121(4) Uani 1 1 d DU
H19A H -0.0377 0.0269 0.5175 0.146 Uiso 1 1 calc R
C20A C -0.1047(3) 0.03383(19) 0.4607(3) 0.102(3) Uani 1 1 d DU
C21A C -0.1128(2) 0.04649(19) 0.5611(3) 0.141(4) Uani 1 1 d DU
C22A C -0.1192(3) 0.00485(18) 0.5536(3) 0.117(3) Uani 1 1 d DU
C23A C -0.0989(3) 0.03545(18) 0.6087(3) 0.121(3) Uani 1 1 d DU
C24A C -0.1024(3) 0.01073(17) 0.6044(3) 0.102(3) Uani 1 1 d DU
C25A C -0.0852(4) 0.0453(2) 0.6527(4) 0.198(7) Uani 1 1 d DU
H25A H -0.0829 0.0623 0.6568 0.238 Uiso 1 1 calc R
C26A C -0.0922(3) -0.00387(19) 0.6444(3) 0.103(3) Uani 1 1 d DU
H26A H -0.0952 -0.0208 0.6408 0.124 Uiso 1 1 calc R
C27A C -0.0747(4) 0.0299(2) 0.6912(4) 0.157(5) Uani 1 1 d DU
H27A H -0.0644 0.0367 0.7214 0.189 Uiso 1 1 calc R
C28A C -0.3462(4) 0.0443(3) 0.3557(2) 0.170(5) Uiso 1 1 d DU
C29A C -0.3733(5) 0.0657(3) 0.3480(4) 0.203(7) Uiso 1 1 d DU
C30A C -0.4211(7) 0.0634(4) 0.3465(5) 0.252(10) Uiso 1 1 d DU
C31A C -0.4370(7) 0.0414(4) 0.3521(5) 0.261(10) Uiso 1 1 d DU
C32A C -0.4128(7) 0.0203(4) 0.3597(5) 0.267(10) Uiso 1 1 d DU
C33A C -0.3668(5) 0.0220(3) 0.3611(4) 0.203(7) Uiso 1 1 d DU
C34A C -0.4526(10) 0.0866(5) 0.3383(8) 0.41(2) Uiso 1 1 d DU
C35A C -0.454(2) 0.0941(12) 0.3864(13) 0.74(6) Uiso 1 1 d DU
C36A C -0.433(2) 0.1075(9) 0.317(3) 0.72(6) Uiso 1 1 d DU
C37A C -0.5027(12) 0.0795(10) 0.3033(17) 0.55(3) Uiso 1 1 d DU
C38A C -0.4361(9) -0.0044(5) 0.3670(8) 0.336(15) Uiso 1 1 d DU
C40A C -0.4097(14) -0.0131(8) 0.4171(11) 0.40(2) Uiso 1 1 d DU
C41A C -0.432(3) -0.0242(9) 0.3324(19) 0.77(6) Uiso 1 1 d DU
C42A C -0.2319(2) 0.0730(2) 0.1968(4) 0.126(4) Uiso 1 1 d DU
C43A C -0.2533(3) 0.0564(3) 0.1623(4) 0.156(5) Uiso 1 1 d DU
C44A C -0.2675(5) 0.0645(3) 0.1154(6) 0.218(8) Uiso 1 1 d DU
C45A C -0.2583(4) 0.0888(3) 0.1055(5) 0.169(5) Uiso 1 1 d DU
C46A C -0.2368(4) 0.1060(3) 0.1403(5) 0.161(5) Uiso 1 1 d DU
C47A C -0.2230(3) 0.0980(2) 0.1877(4) 0.131(4) Uiso 1 1 d DU
C48A C -0.2909(6) 0.0457(4) 0.0765(8) 0.303(13) Uiso 1 1 d DU
C49A C -0.2489(12) 0.0312(7) 0.0699(15) 0.44(2) Uiso 1 1 d DU
C50A C -0.3163(11) 0.0603(7) 0.0306(10) 0.357(17) Uiso 1 1 d DU
C51A C -0.3259(13) 0.0290(7) 0.0873(15) 0.45(2) Uiso 1 1 d DU
C52A C -0.2273(5) 0.1326(3) 0.1302(7) 0.213(7) Uiso 1 1 d DU
C53A C -0.1934(9) 0.1318(6) 0.1016(10) 0.319(13) Uiso 1 1 d DU
C54A C -0.2760(8) 0.1447(6) 0.0977(10) 0.318(14) Uiso 1 1 d DU
C55A C -0.2107(9) 0.1492(5) 0.1727(8) 0.289(12) Uiso 1 1 d DU
Zn2A Zn 0.10910(4) 0.05049(2) 0.38671(4) 0.0866(3) Uani 1 1 d D
O3A O 0.1308(4) 0.13667(17) 0.4812(3) 0.188(4) Uani 1 1 d DU
O4A O 0.0909(4) 0.15456(17) 0.3253(3) 0.208(5) Uani 1 1 d DU
N7A N 0.1548(3) 0.07846(15) 0.3842(2) 0.102(2) Uani 1 1 d DU
N8A N 0.1539(3) 0.02667(15) 0.3728(2) 0.108(2) Uani 1 1 d DU
N9A N 0.0570(2) 0.02438(13) 0.3686(2) 0.0917(19) Uani 1 1 d DU
N10A N 0.0576(2) 0.07667(13) 0.3800(2) 0.0934(19) Uani 1 1 d DU
N11A N 0.10969(17) 0.13923(13) 0.4005(3) 0.108(2) Uani 1 1 d DU
N12A N 0.1141(3) 0.22315(14) 0.4097(3) 0.095(2) Uani 1 1 d DU
C56A C 0.1065(2) 0.11332(16) 0.3904(3) 0.101(2) Uani 1 1 d DU
C57A C 0.1485(3) 0.10315(17) 0.3896(3) 0.105(3) Uani 1 1 d DU
C58A C 0.1913(4) 0.1168(2) 0.3944(5) 0.149(4) Uani 1 1 d DU
H58A H 0.1961 0.1336 0.3988 0.179 Uiso 1 1 calc R
C59A C 0.2224(5) 0.1001(2) 0.3912(6) 0.180(6) Uani 1 1 d DU
H59A H 0.2533 0.1033 0.3924 0.216 Uiso 1 1 calc R
C60A C 0.2005(4) 0.0763(2) 0.3854(5) 0.137(4) Uani 1 1 d DU
C61A C 0.2205(4) 0.0540(2) 0.3806(5) 0.160(5) Uani 1 1 d DU
C62A C 0.1985(4) 0.0308(2) 0.3733(3) 0.141(4) Uani 1 1 d DU
C63A C 0.2198(4) 0.0086(2) 0.3638(5) 0.175(6) Uani 1 1 d DU
H63A H 0.2502 0.0068 0.3624 0.210 Uiso 1 1 calc R
C64A C 0.1868(4) -0.0088(2) 0.3573(5) 0.167(6) Uani 1 1 d DU
H64A H 0.1902 -0.0251 0.3503 0.200 Uiso 1 1 calc R
C65A C 0.1455(4) 0.00160(19) 0.3628(4) 0.116(3) Uani 1 1 d DU
C66A C 0.1031(3) -0.01057(17) 0.3575(4) 0.114(3) Uani 1 1 d DU
C67A C 0.0623(3) 0.00003(16) 0.3600(3) 0.102(3) Uani 1 1 d DU
C68A C 0.0173(4) -0.0121(2) 0.3523(4) 0.129(4) Uani 1 1 d DU
H68A H 0.0113 -0.0287 0.3456 0.154 Uiso 1 1 calc R
C69A C -0.0141(4) 0.00396(17) 0.3564(4) 0.111(3) Uani 1 1 d DU
H69A H -0.0457 0.0010 0.3532 0.134 Uiso 1 1 calc R
C70A C 0.0114(3) 0.02746(16) 0.3670(3) 0.097(2) Uani 1 1 d DU
C71A C -0.0100(3) 0.04927(16) 0.3723(3) 0.092(2) Uani 1 1 d DU
C72A C 0.0108(3) 0.07233(16) 0.3771(2) 0.097(2) Uani 1 1 d DU
C73A C -0.0108(4) 0.09536(19) 0.3815(4) 0.118(3) Uani 1 1 d DU
H73A H -0.0422 0.0975 0.3797 0.142 Uiso 1 1 calc R
C74A C 0.0216(4) 0.1132(2) 0.3885(4) 0.134(4) Uani 1 1 d DU
H74A H 0.0176 0.1298 0.3937 0.160 Uiso 1 1 calc R
C75A C 0.0655(3) 0.10132(16) 0.3865(3) 0.096(2) Uani 1 1 d DU
C76A C 0.1216(2) 0.14842(17) 0.4459(3) 0.140(4) Uani 1 1 d DU
C77A C 0.1020(3) 0.15788(19) 0.3675(3) 0.126(3) Uani 1 1 d DU
C78A C 0.1203(3) 0.17588(17) 0.4400(3) 0.120(3) Uani 1 1 d DU
C79A C 0.1082(3) 0.18115(15) 0.3935(3) 0.094(2) Uani 1 1 d DU
C80A C 0.1298(4) 0.1941(2) 0.4732(4) 0.163(6) Uani 1 1 d DU
H80A H 0.1385 0.1909 0.5054 0.196 Uiso 1 1 calc R
C81A C 0.1058(3) 0.20488(16) 0.3795(3) 0.101(3) Uani 1 1 d DU
H81A H 0.0981 0.2084 0.3475 0.122 Uiso 1 1 calc R
C82A C 0.1255(4) 0.21781(19) 0.4552(3) 0.126(4) Uani 1 1 d DU
H82A H 0.1310 0.2308 0.4765 0.151 Uiso 1 1 calc R
C83A C 0.2707(5) 0.0545(2) 0.3795(7) 0.199(7) Uiso 1 1 d DU
C84A C 0.3074(10) 0.0505(6) 0.4216(10) 0.55(3) Uiso 1 1 d DU
C85A C 0.3547(11) 0.0510(7) 0.4203(12) 0.68(5) Uiso 1 1 d DU
C86A C 0.3564(9) 0.0554(5) 0.3769(12) 0.347(15) Uiso 1 1 d DU
C87A C 0.3193(11) 0.0593(5) 0.3354(11) 0.57(3) Uiso 1 1 d DU
C88A C 0.2727(9) 0.0588(4) 0.3363(8) 0.330(15) Uiso 1 1 d DU
C93A C 0.3251(16) 0.0641(8) 0.2877(13) 0.99(6) Uiso 1 1 d DU
C94A C 0.370(3) 0.0801(19) 0.295(3) 1.66(17) Uiso 1 1 d DU
C95A C 0.282(3) 0.0776(15) 0.252(2) 0.87(7) Uiso 1 1 d DU
C96A C 0.330(2) 0.0392(10) 0.2658(19) 0.57(4) Uiso 1 1 d DU
C97A C 0.1012(3) -0.0367(2) 0.3427(5) 0.138(4) Uiso 1 1 d DU
C98A C 0.0757(5) -0.0439(4) 0.2970(6) 0.242(9) Uiso 1 1 d DU
C99A C 0.0746(6) -0.0687(4) 0.2843(8) 0.285(11) Uiso 1 1 d DU
C1AA C 0.0993(7) -0.0845(5) 0.3181(8) 0.290(12) Uiso 1 1 d DU
C2AA C 0.1264(7) -0.0793(4) 0.3659(9) 0.52(3) Uiso 1 1 d DU
C3AA C 0.1262(6) -0.0542(3) 0.3775(7) 0.258(10) Uiso 1 1 d DU
C4AA C 0.0478(9) -0.0790(7) 0.2350(9) 0.80(5) Uiso 1 1 d DU
C5AA C 0.0827(14) -0.0842(11) 0.2093(15) 0.49(3) Uiso 1 1 d DU
C6AA C 0.0089(17) -0.0619(12) 0.2036(16) 0.60(4) Uiso 1 1 d DU
C7AA C 0.025(2) -0.1035(10) 0.241(2) 0.76(6) Uiso 1 1 d DU
C8AA C 0.1538(9) -0.0979(5) 0.4043(10) 0.50(3) Uiso 1 1 d DU
C9AA C 0.1391(11) -0.0936(7) 0.4467(10) 0.315(14) Uiso 1 1 d DU
C1BA C 0.1359(18) -0.1239(6) 0.3867(17) 0.56(3) Uiso 1 1 d DU
C2BA C 0.2079(10) -0.0980(11) 0.4196(19) 0.61(4) Uiso 1 1 d DU
Zn1B Zn 0.22437(4) -0.01445(2) 0.77353(4) 0.1023(3) Uani 1 1 d D
O1B O 0.1765(4) 0.05515(17) 0.6455(3) 0.221(6) Uani 1 1 d DU
O2B O 0.1602(4) -0.01537(17) 0.5616(3) 0.207(5) Uani 1 1 d DU
N1B N 0.2551(3) -0.01089(14) 0.7236(3) 0.114(3) Uani 1 1 d DU
N2B N 0.2877(3) -0.02835(15) 0.8191(3) 0.124(3) Uani 1 1 d DU
N3B N 0.1912(3) -0.02718(13) 0.8173(2) 0.109(2) Uani 1 1 d DU
N4B N 0.1589(3) -0.00973(13) 0.7213(2) 0.104(2) Uani 1 1 d DU
N5B N 0.17147(18) 0.01620(14) 0.6135(2) 0.115(2) Uani 1 1 d DU
N6B N 0.1309(3) 0.04837(15) 0.4644(3) 0.098(2) Uani 1 1 d DU
C1B C 0.1838(3) 0.00396(19) 0.6578(3) 0.109(3) Uani 1 1 d DU
C2B C 0.2331(3) -0.00158(15) 0.6782(3) 0.116(3) Uani 1 1 d DU
C3B C 0.2683(4) 0.0012(2) 0.6561(4) 0.140(4) Uani 1 1 d DU
H3B H 0.2632 0.0073 0.6259 0.168 Uiso 1 1 calc R
C4B C 0.3090(4) -0.0066(3) 0.6870(4) 0.161(5) Uani 1 1 d DU
H4B H 0.3378 -0.0075 0.6818 0.193 Uiso 1 1 calc R
C5B C 0.3025(4) -0.0136(2) 0.7303(4) 0.139(4) Uani 1 1 d DU
C6B C 0.3366(4) -0.0224(3) 0.7715(4) 0.169(6) Uani 1 1 d DU
C7B C 0.3300(4) -0.02942(19) 0.8125(4) 0.155(5) Uani 1 1 d DU
C8B C 0.3653(5) -0.0387(3) 0.8546(5) 0.209(8) Uani 1 1 d DU
H8B H 0.3974 -0.0411 0.8595 0.250 Uiso 1 1 calc R
C9B C 0.3441(4) -0.0433(3) 0.8863(5) 0.196(7) Uani 1 1 d DU
H9B H 0.3587 -0.0497 0.9166 0.236 Uiso 1 1 calc R
C10B C 0.2957(4) -0.0367(2) 0.8647(4) 0.136(4) Uani 1 1 d DU
C11B C 0.2603(4) -0.0387(2) 0.8844(3) 0.131(3) Uani 1 1 d DU
C12B C 0.2128(4) -0.03526(15) 0.8628(3) 0.119(3) Uani 1 1 d DU
C13B C 0.1768(4) -0.0395(2) 0.8830(4) 0.143(4) Uani 1 1 d DU
H13B H 0.1819 -0.0447 0.9137 0.171 Uiso 1 1 calc R
C14B C 0.1353(4) -0.0347(2) 0.8500(4) 0.138(4) Uani 1 1 d DU
H14B H 0.1055 -0.0367 0.8527 0.165 Uiso 1 1 calc R
C15B C 0.1437(3) -0.0259(2) 0.8096(3) 0.109(3) Uani 1 1 d DU
C16B C 0.1083(3) -0.01900(19) 0.7672(3) 0.108(3) Uani 1 1 d DU
C17B C 0.1155(3) -0.01155(15) 0.7260(3) 0.105(3) Uani 1 1 d DU
C18B C 0.0778(4) -0.0038(2) 0.6827(3) 0.126(4) Uani 1 1 d DU
H18B H 0.0451 -0.0036 0.6770 0.151 Uiso 1 1 calc R
C19B C 0.0994(4) 0.0031(2) 0.6524(4) 0.133(4) Uani 1 1 d DU
H19B H 0.0845 0.0092 0.6219 0.160 Uiso 1 1 calc R
C20B C 0.1502(3) -0.00082(19) 0.6765(3) 0.104(3) Uani 1 1 d DU
C21B C 0.1690(2) 0.04106(19) 0.6110(3) 0.132(4) Uani 1 1 d DU
C22B C 0.1604(3) 0.00626(18) 0.5691(3) 0.120(3) Uani 1 1 d DU
C23B C 0.1554(3) 0.04762(18) 0.5605(3) 0.124(3) Uani 1 1 d DU
C24B C 0.1499(3) 0.02652(16) 0.5352(3) 0.097(2) Uani 1 1 d DU
C25B C 0.1484(4) 0.0701(2) 0.5383(4) 0.168(6) Uani 1 1 d DU
H25B H 0.1516 0.0849 0.5547 0.202 Uiso 1 1 calc R
C26B C 0.1382(3) 0.02758(18) 0.4872(3) 0.099(3) Uani 1 1 d DU
H26B H 0.1355 0.0130 0.4704 0.118 Uiso 1 1 calc R
C27B C 0.1360(4) 0.0690(2) 0.4890(4) 0.155(5) Uani 1 1 d DU
H27B H 0.1311 0.0837 0.4724 0.186 Uiso 1 1 calc R
C28B C 0.3890(5) -0.0233(4) 0.7740(5) 0.235(9) Uiso 1 1 d DU
C29B C 0.4197(8) -0.0043(5) 0.7924(7) 0.286(12) Uiso 1 1 d DU
C30B C 0.4684(10) -0.0046(6) 0.7951(9) 0.49(3) Uiso 1 1 d DU
C31B C 0.4827(8) -0.0251(6) 0.7783(7) 0.272(11) Uiso 1 1 d DU
C32B C 0.4538(10) -0.0445(6) 0.7600(9) 0.47(2) Uiso 1 1 d DU
C33B C 0.4056(9) -0.0437(5) 0.7575(8) 0.364(17) Uiso 1 1 d DU
C38B C 0.4707(16) -0.0676(7) 0.7411(14) 0.57(3) Uiso 1 1 d DU
C39B C 0.427(2) -0.0804(14) 0.705(3) 0.65(5) Uiso 1 1 d DU
C42B C 0.2788(3) -0.0484(3) 0.9350(5) 0.174(5) Uiso 1 1 d DU
C43B C 0.2728(4) -0.0725(3) 0.9434(6) 0.195(6) Uiso 1 1 d DU
C44B C 0.2903(6) -0.0808(4) 0.9904(8) 0.280(11) Uiso 1 1 d DU
C45B C 0.3116(6) -0.0631(5) 1.0224(8) 0.293(12) Uiso 1 1 d DU
C46B C 0.3195(9) -0.0383(6) 1.0179(9) 0.57(3) Uiso 1 1 d DU
C47B C 0.3012(6) -0.0306(4) 0.9698(7) 0.286(11) Uiso 1 1 d DU
C48B C 0.2845(9) -0.1076(5) 1.0021(11) 0.43(2) Uiso 1 1 d DU
C49B C 0.2374(14) -0.1095(9) 1.0121(19) 0.55(4) Uiso 1 1 d DU
C50B C 0.3258(17) -0.1166(11) 1.0459(17) 0.69(6) Uiso 1 1 d DU
C51B C 0.2766(15) -0.1258(7) 0.9629(14) 0.42(2) Uiso 1 1 d DU
Zn2B Zn -0.06190(5) -0.01630(2) 0.75203(4) 0.0999(3) Uani 1 1 d D
O3B O -0.0504(4) 0.08204(18) 0.7695(3) 0.197(5) Uani 1 1 d DU
O4B O -0.0120(4) 0.05086(15) 0.9162(3) 0.181(4) Uani 1 1 d DU
N7B N -0.0993(3) 0.00527(16) 0.7825(3) 0.118(3) Uani 1 1 d DU
N8B N -0.1161(3) -0.04131(16) 0.7337(3) 0.127(3) Uani 1 1 d DU
N9B N -0.0185(3) -0.04207(14) 0.7386(2) 0.103(2) Uani 1 1 d DU
N10B N -0.0028(3) 0.00415(13) 0.7872(2) 0.094(2) Uani 1 1 d DU
N11B N -0.03259(18) 0.06047(14) 0.8389(2) 0.110(2) Uani 1 1 d DU
N12B N -0.0080(2) 0.13166(14) 0.9246(2) 0.0842(18) Uiso 1 1 d DU
C56B C -0.0392(2) 0.03632(16) 0.8178(3) 0.103(2) Uani 1 1 d DU
C57B C -0.0848(3) 0.02717(18) 0.8063(3) 0.116(3) Uani 1 1 d DU
C58B C -0.1239(4) 0.0381(2) 0.8166(4) 0.156(5) Uani 1 1 d DU
H58B H -0.1231 0.0528 0.8325 0.188 Uiso 1 1 calc R
C59B C -0.1625(5) 0.0226(3) 0.7983(5) 0.173(6) Uani 1 1 d DU
H59B H -0.1930 0.0250 0.7990 0.208 Uiso 1 1 calc R
C60B C -0.1467(4) 0.0020(2) 0.7776(5) 0.152(5) Uani 1 1 d DU
C61B C -0.1736(4) -0.0183(2) 0.7557(5) 0.189(6) Uani 1 1 d DU
C62B C -0.1602(4) -0.0382(2) 0.7354(4) 0.158(5) Uani 1 1 d DU
C63B C -0.1874(5) -0.0600(3) 0.7159(6) 0.206(7) Uani 1 1 d DU
H63B H -0.2191 -0.0626 0.7129 0.247 Uiso 1 1 calc R
C64B C -0.1608(5) -0.0757(3) 0.7030(5) 0.176(6) Uani 1 1 d DU
H64B H -0.1698 -0.0911 0.6891 0.211 Uiso 1 1 calc R
C65B C -0.1163(4) -0.0643(2) 0.7145(4) 0.133(3) Uani 1 1 d DU
C66B C -0.0775(4) -0.07473(19) 0.7077(4) 0.131(3) Uani 1 1 d DU
C67B C -0.0326(4) -0.06455(17) 0.7185(3) 0.117(3) Uani 1 1 d DU
C68B C 0.0071(4) -0.0761(2) 0.7111(4) 0.139(4) Uani 1 1 d DU
H68B H 0.0069 -0.0916 0.6981 0.167 Uiso 1 1 calc R
C69B C 0.0449(4) -0.0606(2) 0.7264(4) 0.135(4) Uani 1 1 d DU
H69B H 0.0755 -0.0632 0.7260 0.162 Uiso 1 1 calc R
C70B C 0.0275(4) -0.03873(17) 0.7436(3) 0.108(3) Uani 1 1 d DU
C71B C 0.0565(3) -0.01902(17) 0.7652(3) 0.105(2) Uani 1 1 d DU
C72B C 0.0423(3) 0.00100(16) 0.7857(3) 0.103(3) Uani 1 1 d DU
C73B C 0.0728(4) 0.0216(2) 0.8081(3) 0.122(3) Uani 1 1 d DU
H73B H 0.1049 0.0235 0.8121 0.147 Uiso 1 1 calc R
C74B C 0.0463(4) 0.0373(2) 0.8217(4) 0.124(3) Uani 1 1 d DU
H74B H 0.0562 0.0525 0.8361 0.148 Uiso 1 1 calc R
C75B C -0.0018(3) 0.02625(18) 0.8095(3) 0.101(2) Uani 1 1 d DU
C76B C -0.0388(2) 0.08181(19) 0.8126(3) 0.137(4) Uani 1 1 d DU
C77B C -0.0197(3) 0.06568(17) 0.8864(3) 0.113(3) Uani 1 1 d DU
C78B C -0.0284(3) 0.10244(17) 0.8468(3) 0.108(3) Uani 1 1 d DU
C79B C -0.0174(3) 0.09273(16) 0.8915(3) 0.095(2) Uani 1 1 d DU
C80B C -0.0291(4) 0.1269(2) 0.8411(4) 0.156(5) Uani 1 1 d DU
H80B H -0.0369 0.1340 0.8113 0.187 Uiso 1 1 calc R
C81B C -0.0066(3) 0.10763(16) 0.9300(3) 0.092(2) Uani 1 1 d DU
H81B H 0.0019 0.1009 0.9601 0.111 Uiso 1 1 calc R
C82B C -0.0176(4) 0.14138(19) 0.8821(3) 0.129(4) Uani 1 1 d DU
H82B H -0.0166 0.1584 0.8793 0.155 Uiso 1 1 calc R
C83B C -0.2235(6) -0.0196(2) 0.7601(8) 0.238(9) Uiso 1 1 d DU
C84B C -0.2610(8) -0.0114(4) 0.7210(9) 0.39(2) Uiso 1 1 d DU
C85B C -0.3085(8) -0.0120(4) 0.7227(9) 0.341(15) Uiso 1 1 d DU
C86B C -0.3108(9) -0.0209(4) 0.7622(10) 0.302(13) Uiso 1 1 d DU
C87B C -0.2756(10) -0.0291(5) 0.8010(10) 0.47(2) Uiso 1 1 d DU
C88B C -0.2297(8) -0.0284(4) 0.8006(8) 0.315(14) Uiso 1 1 d DU
C89B C -0.3546(11) -0.0041(7) 0.6839(12) 0.87(6) Uiso 1 1 d DU
C90B C -0.3939(18) -0.0222(16) 0.685(3) 0.85(7) Uiso 1 1 d DU
C91B C -0.367(3) 0.0214(12) 0.697(3) 1.32(14) Uiso 1 1 d DU
C92B C -0.349(2) -0.0046(14) 0.6357(14) 0.57(4) Uiso 1 1 d DU
C93B C -0.2985(14) -0.0369(7) 0.8371(12) 0.92(6) Uiso 1 1 d DU
C94B C -0.3402(18) -0.0184(10) 0.831(2) 0.53(3) Uiso 1 1 d DU
C95B C -0.262(2) -0.0342(18) 0.8872(14) 1.08(9) Uiso 1 1 d DU
C96B C -0.324(3) -0.0616(9) 0.827(3) 0.75(6) Uiso 1 1 d DU
C97B C -0.0807(3) -0.1013(2) 0.6921(5) 0.153(5) Uiso 1 1 d DU
C98B C -0.0687(4) -0.1208(4) 0.7240(7) 0.228(8) Uiso 1 1 d DU
C99B C -0.0716(5) -0.1455(4) 0.7100(7) 0.246(9) Uiso 1 1 d DU
C1AB C -0.0869(5) -0.1497(4) 0.6632(7) 0.243(9) Uiso 1 1 d DU
C2AB C -0.0995(5) -0.1318(4) 0.6282(6) 0.234(9) Uiso 1 1 d DU
C3AB C -0.0960(5) -0.1068(4) 0.6428(6) 0.243(9) Uiso 1 1 d DU
C4AB C -0.0584(8) -0.1673(5) 0.7446(10) 0.44(2) Uiso 1 1 d DU
C5AB C -0.1006(13) -0.1847(8) 0.7344(16) 0.49(3) Uiso 1 1 d DU
C6AB C -0.0405(11) -0.1589(7) 0.7966(9) 0.346(16) Uiso 1 1 d DU
C7AB C -0.0196(13) -0.1830(7) 0.7370(15) 0.46(3) Uiso 1 1 d DU
C8AB C -0.1168(8) -0.1383(6) 0.5751(8) 0.47(3) Uiso 1 1 d DU
C9AB C -0.1184(12) -0.1165(6) 0.5434(11) 0.337(16) Uiso 1 1 d DU
C1BB C -0.0841(12) -0.1581(6) 0.5680(12) 0.375(19) Uiso 1 1 d DU
C2BB C -0.1681(11) -0.1479(11) 0.5621(18) 0.66(5) Uiso 1 1 d DU
Zn1C Zn 0.00885(3) 0.15522(2) 0.98716(3) 0.0767(2) Uani 1 1 d D
O1C O -0.0313 0.1987 0.8221 0.174 Uani 1 1 d DU
O2C O -0.0066 0.2615 0.9279 0.147 Uani 1 1 d DU
N1C N -0.0444 0.1808 0.9620 0.084 Uani 1 1 d DU
N2C N -0.0311 0.1382 1.0208 0.092 Uani 1 1 d DU
N3C N 0.0676 0.1356 1.0280 0.082 Uani 1 1 d DU
N4C N 0.0536 0.1782 0.9689 0.083 Uani 1 1 d DU
N5C N -0.0157 0.2256 0.8843 0.085 Uani 1 1 d DU
N6C N -0.0443 0.2906 0.7818 0.095 Uani 1 1 d DU
C1C C -0.0057 0.2075 0.9211 0.085 Uani 1 1 d DU
C2C C -0.0449 0.1997 0.9323 0.090 Uani 1 1 d DU
C3C C -0.0914 0.2109 0.9136 0.116 Uani 1 1 d DU
H3C H -0.1005 0.2240 0.8925 0.139 Uiso 1 1 calc R
C4C C -0.1194 0.1986 0.9327 0.120 Uani 1 1 d DU
H4C H -0.1516 0.2016 0.9271 0.144 Uiso 1 1 calc R
C5C C -0.0900 0.1801 0.9633 0.100 Uani 1 1 d DU
C6C C -0.1046 0.1623 0.9888 0.103 Uani 1 1 d DU
C7C C -0.0772 0.1431 1.0156 0.098 Uani 1 1 d DU
C8C C -0.0931 0.1261 1.0428 0.124 Uani 1 1 d DU
H8C H -0.1232 0.1256 1.0452 0.149 Uiso 1 1 calc R
C9C C -0.0559 0.1105 1.0646 0.121 Uani 1 1 d DU
H9C H -0.0556 0.0976 1.0848 0.145 Uiso 1 1 calc R
C10C C -0.0172 0.1181 1.0502 0.095 Uani 1 1 d DU
C11C C 0.0275 0.1077 1.0657 0.091 Uani 1 1 d DU
C12C C 0.0680 0.1160 1.0571 0.091 Uani 1 1 d DU
C13C C 0.1152 0.1060 1.0767 0.098 Uani 1 1 d DU
H13C H 0.1248 0.0927 1.0972 0.118 Uiso 1 1 calc R
C14C C 0.1426 0.1193 1.0598 0.103 Uani 1 1 d DU
H14C H 0.1752 0.1170 1.0664 0.124 Uiso 1 1 calc R
C15C C 0.1133 0.1380 1.0296 0.091 Uani 1 1 d DU
C16C C 0.1289 0.1555 1.0042 0.092 Uani 1 1 d DU
C17C C 0.1010 0.1742 0.9758 0.085 Uani 1 1 d DU
C18C C 0.1164 0.1915 0.9489 0.106 Uani 1 1 d DU
H18C H 0.1470 0.1923 0.9479 0.127 Uiso 1 1 calc R
C19C C 0.0797 0.2064 0.9250 0.106 Uani 1 1 d DU
H19C H 0.0799 0.2193 0.9050 0.127 Uiso 1 1 calc R
C20C C 0.0393 0.1977 0.9378 0.090 Uani 1 1 d DU
C21C C -0.0273 0.2195 0.8380 0.120 Uani 1 1 d DU
C22C C -0.0144 0.2510 0.8909 0.103 Uani 1 1 d DU
C23C C -0.0346 0.2431 0.8121 0.108 Uani 1 1 d DU
C24C C -0.0276 0.2617 0.8427 0.081 Uani 1 1 d DU
C25C C -0.0471 0.2475 0.7634 0.154 Uani 1 1 d DU
H25C H -0.0519 0.2350 0.7412 0.185 Uiso 1 1 calc R
C26C C -0.0324 0.2856 0.8286 0.096 Uani 1 1 d DU
H26C H -0.0276 0.2982 0.8506 0.115 Uiso 1 1 calc R
C27C C -0.0515 0.2726 0.7516 0.131 Uani 1 1 d DU
H27C H -0.0603 0.2767 0.7197 0.158 Uiso 1 1 calc R
C28C C -0.1571 0.1652 0.9842 0.118 Uiso 1 1 d DU
C29C C -0.1899 0.1469 0.9604 0.140 Uiso 1 1 d DU
C30C C -0.2386 0.1502 0.9565 0.147 Uiso 1 1 d DU
C31C C -0.2486 0.1702 0.9761 0.143 Uiso 1 1 d DU
C32C C -0.2189 0.1875 0.9990 0.143 Uiso 1 1 d DU
C33C C -0.1712 0.1852 1.0038 0.138 Uiso 1 1 d DU
C34C C -0.2744 0.1294 0.9302 0.209 Uiso 1 1 d DU
C35C C -0.2798 0.1271 0.8787 0.333 Uiso 1 1 d DU
C36C C -0.2526 0.1040 0.9518 0.299 Uiso 1 1 d DU
C37C C -0.3223 0.1305 0.9360 0.305 Uiso 1 1 d DU
C38C C -0.2336 0.2104 1.0201 0.213 Uiso 1 1 d DU
C39C C -0.2879 0.2091 1.0144 0.309 Uiso 1 1 d DU
C40C C -0.2275 0.2339 0.9970 0.292 Uiso 1 1 d DU
C41C C -0.2068 0.2118 1.0746 0.269 Uiso 1 1 d DU
C42C C 0.0359 0.0858 1.0972 0.105 Uiso 1 1 d DU
C43C C 0.0491 0.0876 1.1453 0.155 Uiso 1 1 d DU
C44C C 0.0572 0.0670 1.1747 0.179 Uiso 1 1 d DU
C45C C 0.0515 0.0449 1.1534 0.172 Uiso 1 1 d DU
C46C C 0.0378 0.0409 1.1058 0.203 Uiso 1 1 d DU
C47C C 0.0302 0.0623 1.0769 0.175 Uiso 1 1 d DU
C48C C 0.0719 0.0710 1.2289 0.392 Uiso 1 1 d DU
C49C C 0.1140 0.0881 1.2509 0.366 Uiso 1 1 d DU
C50C C 0.0800 0.0460 1.2543 0.453 Uiso 1 1 d DU
C51C C 0.0327 0.0849 1.2393 0.355 Uiso 1 1 d DU
C52C C 0.0315 0.0154 1.0819 0.338 Uiso 1 1 d DU
C53C C 0.0005 0.0126 1.0303 0.364 Uiso 1 1 d DU
C54C C 0.0833 0.0104 1.0852 0.435 Uiso 1 1 d DU
C55C C 0.0173 -0.0046 1.1099 0.680 Uiso 1 1 d DU
Zn2C Zn 0.2962 0.1572 1.0104 0.086 Uani 1 1 d D
O3C O 0.2424 0.1155 0.8406 0.199 Uani 1 1 d DU
O4C O 0.2781 0.0536 0.9446 0.184 Uani 1 1 d DU
N7C N 0.3368 0.1325 0.9907 0.096 Uani 1 1 d DU
N8C N 0.3577 0.1735 1.0550 0.102 Uani 1 1 d DU
N9C N 0.2588 0.1752 1.0454 0.090 Uani 1 1 d DU
N10C N 0.2389 0.1341 0.9811 0.087 Uani 1 1 d DU
N11C N 0.2627 0.0889 0.9018 0.101 Uani 1 1 d DU
N12C N 0.2315 0.0236 0.7982 0.107 Uani 1 1 d DU
C56C C 0.2739 0.1064 0.9391 0.101 Uani 1 1 d DU
C57C C 0.3217 0.1138 0.9589 0.097 Uani 1 1 d DU
C58C C 0.3603 0.1026 0.9493 0.122 Uani 1 1 d DU
H58C H 0.3583 0.0896 0.9289 0.146 Uiso 1 1 calc R
C59C C 0.4000 0.1146 0.9758 0.140 Uani 1 1 d DU
H59C H 0.4309 0.1115 0.9767 0.167 Uiso 1 1 calc R
C60C C 0.3865 0.1330 1.0021 0.117 Uani 1 1 d DU
C61C C 0.4164 0.1496 1.0344 0.114 Uani 1 1 d DU
C62C C 0.4040 0.1684 1.0584 0.118 Uani 1 1 d DU
C63C C 0.4353 0.1851 1.0914 0.142 Uani 1 1 d DU
H63C H 0.4684 0.1856 1.1003 0.171 Uiso 1 1 calc R
C64C C 0.4086 0.1998 1.1076 0.136 Uani 1 1 d DU
H64C H 0.4199 0.2123 1.1299 0.163 Uiso 1 1 calc R
C65C C 0.3604 0.1930 1.0847 0.105 Uani 1 1 d DU
C66C C 0.3220 0.2028 1.0934 0.106 Uani 1 1 d DU
C67C C 0.2751 0.1941 1.0764 0.104 Uani 1 1 d DU
C68C C 0.2357 0.2036 1.0891 0.122 Uani 1 1 d DU
H68C H 0.2374 0.2165 1.1099 0.147 Uiso 1 1 calc R
C69C C 0.1972 0.1906 1.0656 0.108 Uani 1 1 d DU
H69C H 0.1667 0.1927 1.0664 0.129 Uiso 1 1 calc R
C70C C 0.2118 0.1725 1.0384 0.097 Uani 1 1 d DU
C71C C 0.1811 0.1548 1.0093 0.092 Uani 1 1 d DU
C72C C 0.1933 0.1374 0.9815 0.094 Uani 1 1 d DU
C73C C 0.1613 0.1202 0.9503 0.108 Uani 1 1 d DU
H73C H 0.1287 0.1189 0.9442 0.130 Uiso 1 1 calc R
C74C C 0.1872 0.1062 0.9308 0.106 Uani 1 1 d DU
H74C H 0.1761 0.0933 0.9094 0.128 Uiso 1 1 calc R
C75C C 0.2352 0.1156 0.9503 0.092 Uani 1 1 d DU
C76C C 0.2475 0.0950 0.8545 0.140 Uani 1 1 d DU
C77C C 0.2650 0.0637 0.9076 0.120 Uani 1 1 d DU
C78C C 0.2400 0.0718 0.8274 0.110 Uani 1 1 d DU
C79C C 0.2502 0.0527 0.8591 0.101 Uani 1 1 d DU
C80C C 0.2247 0.0669 0.7801 0.171 Uani 1 1 d DU
H80C H 0.2168 0.0794 0.7577 0.206 Uiso 1 1 calc R
C81C C 0.2466 0.0289 0.8443 0.111 Uani 1 1 d DU
H81C H 0.2547 0.0163 0.8664 0.133 Uiso 1 1 calc R
C82C C 0.2216 0.0422 0.7667 0.153 Uani 1 1 d DU
H82C H 0.2121 0.0385 0.7347 0.184 Uiso 1 1 calc R
C83C C 0.4699 0.1465 1.0452 0.137 Uiso 1 1 d DU
C84C C 0.4898 0.1594 1.0185 0.219 Uiso 1 1 d DU
C85C C 0.5405 0.1568 1.0285 0.281 Uiso 1 1 d DU
C86C C 0.5646 0.1413 1.0638 0.206 Uiso 1 1 d DU
C87C C 0.5446 0.1288 1.0896 0.183 Uiso 1 1 d DU
C88C C 0.4953 0.1309 1.0803 0.163 Uiso 1 1 d DU
C89C C 0.5624 0.1714 0.9974 0.498 Uiso 1 1 d DU
C90C C 0.5569 0.1990 1.0003 0.569 Uiso 1 1 d DU
C91C C 0.6131 0.1639 1.0070 0.408 Uiso 1 1 d DU
C92C C 0.5333 0.1643 0.9450 0.629 Uiso 1 1 d DU
C93C C 0.5733 0.1112 1.1307 0.412 Uiso 1 1 d DU
C94C C 0.6246 0.1202 1.1532 0.335 Uiso 1 1 d DU
C95C C 0.5655 0.0850 1.1112 0.474 Uiso 1 1 d DU
C96C C 0.5569 0.1131 1.1728 0.492 Uiso 1 1 d DU
C97C C 0.3317 0.2249 1.1253 0.145 Uiso 1 1 d DU
C98C C 0.3329 0.2218 1.1728 0.159 Uiso 1 1 d DU
C99C C 0.3418 0.2432 1.2011 0.206 Uiso 1 1 d DU
C1AC C 0.3490 0.2646 1.1815 0.211 Uiso 1 1 d DU
C2AC C 0.3484 0.2686 1.1378 0.264 Uiso 1 1 d DU
C3AC C 0.3397 0.2475 1.1075 0.216 Uiso 1 1 d DU
C4AC C 0.3450 0.2431 1.2533 0.399 Uiso 1 1 d DU
C5AC C 0.2974 0.2479 1.2590 0.597 Uiso 1 1 d DU
C6AC C 0.3779 0.2639 1.2806 0.357 Uiso 1 1 d DU
C7AC C 0.3681 0.2199 1.2783 0.611 Uiso 1 1 d DU
C8AC C 0.3568 0.2939 1.1217 0.668 Uiso 1 1 d DU
C9AC C 0.3486 0.2998 1.0715 0.512 Uiso 1 1 d DU
C1BC C 0.3974 0.3071 1.1583 0.618 Uiso 1 1 d DU
Zn1D Zn 0.23234(4) 0.32815(2) 0.77169(4) 0.0885(3) Uani 1 1 d D
O1D O 0.2293(4) 0.23099(18) 0.7930(2) 0.187(4) Uani 1 1 d DU
O2D O 0.2810(4) 0.26378(16) 0.9414(3) 0.173(4) Uani 1 1 d DU
N1D N 0.2903(3) 0.30726(15) 0.8093(2) 0.111(2) Uani 1 1 d DU
N2D N 0.2786(3) 0.35246(15) 0.7582(2) 0.105(2) Uani 1 1 d DU
N3D N 0.1795(2) 0.35469(13) 0.7498(2) 0.0924(19) Uani 1 1 d DU
N4D N 0.1913(2) 0.30911(13) 0.8013(2) 0.0927(19) Uani 1 1 d DU
N5D N 0.25390(16) 0.25294(14) 0.8619(2) 0.101(2) Uani 1 1 d DU
N6D N 0.2777(2) 0.18228(14) 0.9483(2) 0.0922(19) Uani 1 1 d DU
C1D C 0.2483(2) 0.27753(17) 0.8404(3) 0.104(3) Uani 1 1 d DU
C2D C 0.2891(3) 0.28616(17) 0.8335(3) 0.105(3) Uani 1 1 d DU
C3D C 0.3361(4) 0.2750(2) 0.8505(4) 0.136(4) Uani 1 1 d DU
H3D H 0.3448 0.2607 0.8682 0.163 Uiso 1 1 calc R
C4D C 0.3648(4) 0.2895(2) 0.8357(5) 0.148(4) Uani 1 1 d DU
H4D H 0.3970 0.2868 0.8409 0.177 Uiso 1 1 calc R
C5D C 0.3368(3) 0.3094(2) 0.8109(4) 0.124(3) Uani 1 1 d DU
C6D C 0.3528(3) 0.3287(2) 0.7901(4) 0.134(4) Uani 1 1 d DU
C7D C 0.3264(4) 0.34894(19) 0.7670(3) 0.134(4) Uani 1 1 d DU
C8D C 0.3455(4) 0.3696(2) 0.7511(5) 0.161(5) Uani 1 1 d DU
H8D H 0.3766 0.3716 0.7519 0.194 Uiso 1 1 calc R
C9D C 0.3087(4) 0.3860(2) 0.7346(5) 0.168(6) Uani 1 1 d DU
H9D H 0.3109 0.4016 0.7230 0.201 Uiso 1 1 calc R
C10D C 0.2678(3) 0.3758(2) 0.7377(4) 0.115(3) Uani 1 1 d DU
C11D C 0.2221(3) 0.38608(17) 0.7224(4) 0.112(3) Uani 1 1 d DU
C12D C 0.1813(3) 0.37652(16) 0.7284(3) 0.099(2) Uani 1 1 d DU
C13D C 0.1346(3) 0.38755(19) 0.7133(4) 0.127(4) Uani 1 1 d DU
H13D H 0.1262 0.4026 0.6978 0.152 Uiso 1 1 calc R
C14D C 0.1059(4) 0.37291(19) 0.7249(4) 0.119(3) Uani 1 1 d DU
H14D H 0.0736 0.3755 0.7192 0.143 Uiso 1 1 calc R
C15D C 0.1343(3) 0.35186(17) 0.7486(3) 0.096(2) Uani 1 1 d DU
C16D C 0.1166(3) 0.33201(17) 0.7681(3) 0.097(2) Uani 1 1 d DU
C17D C 0.1436(3) 0.31268(15) 0.7925(2) 0.093(2) Uani 1 1 d DU
C18D C 0.1259(4) 0.29256(19) 0.8128(4) 0.118(3) Uani 1 1 d DU
H18D H 0.0947 0.2908 0.8119 0.141 Uiso 1 1 calc R
C19D C 0.1617(3) 0.2771(2) 0.8330(3) 0.115(3) Uani 1 1 d DU
H19D H 0.1602 0.2625 0.8483 0.138 Uiso 1 1 calc R
C20D C 0.2036(3) 0.28762(17) 0.8264(3) 0.095(2) Uani 1 1 d DU
C21D C 0.2438(2) 0.23162(19) 0.8353(3) 0.123(3) Uani 1 1 d DU
C22D C 0.2693(3) 0.24863(17) 0.9101(3) 0.110(3) Uani 1 1 d DU
C23D C 0.2541(3) 0.21154(17) 0.8697(3) 0.111(3) Uani 1 1 d DU
C24D C 0.2692(3) 0.22119(15) 0.9149(3) 0.092(2) Uani 1 1 d DU
C25D C 0.2508(4) 0.1863(2) 0.8642(4) 0.166(6) Uani 1 1 d DU
H25D H 0.2403 0.1789 0.8345 0.199 Uiso 1 1 calc R
C26D C 0.2806(3) 0.20631(16) 0.9529(3) 0.094(2) Uani 1 1 d DU
H26D H 0.2908 0.2132 0.9830 0.113 Uiso 1 1 calc R
C27D C 0.2639(4) 0.1727(2) 0.9052(3) 0.137(4) Uani 1 1 d DU
H27D H 0.2629 0.1557 0.9025 0.165 Uiso 1 1 calc R
C28D C 0.4058(5) 0.3275(2) 0.7941(6) 0.191(6) Uiso 1 1 d DU
C29D C 0.4158(8) 0.3182(3) 0.7577(7) 0.274(11) Uiso 1 1 d DU
C30D C 0.4651(9) 0.3171(4) 0.7617(9) 0.362(17) Uiso 1 1 d DU
C31D C 0.4955(7) 0.3260(3) 0.8040(8) 0.252(10) Uiso 1 1 d DU
C32D C 0.4872(7) 0.3354(3) 0.8408(7) 0.246(9) Uiso 1 1 d DU
C33D C 0.4387(7) 0.3360(3) 0.8356(7) 0.253(10) Uiso 1 1 d DU
C34D C 0.4799(13) 0.3070(6) 0.7225(12) 0.45(2) Uiso 1 1 d DU
C35D C 0.443(2) 0.3128(18) 0.6734(13) 0.67(5) Uiso 1 1 d DU
C38D C 0.5251(10) 0.3452(5) 0.8863(9) 0.51(3) Uiso 1 1 d DU
C39D C 0.5240(16) 0.3731(6) 0.8752(16) 0.51(3) Uiso 1 1 d DU
C40D C 0.5746(11) 0.3345(8) 0.8937(14) 0.42(2) Uiso 1 1 d DU
C41D C 0.5138(17) 0.3416(10) 0.9309(12) 0.53(3) Uiso 1 1 d DU
C42D C 0.2182(2) 0.4116(2) 0.7007(4) 0.141(4) Uiso 1 1 d DU
C43D C 0.2122(3) 0.4315(3) 0.7262(5) 0.174(5) Uiso 1 1 d DU
C44D C 0.2086(5) 0.4543(3) 0.7045(7) 0.261(10) Uiso 1 1 d DU
C45D C 0.2114(5) 0.4563(4) 0.6614(7) 0.224(8) Uiso 1 1 d DU
C46D C 0.2178(5) 0.4375(4) 0.6335(6) 0.226(8) Uiso 1 1 d DU
C47D C 0.2208(4) 0.4137(3) 0.6548(5) 0.193(6) Uiso 1 1 d DU
C48D C 0.2024(7) 0.4769(5) 0.7323(10) 0.62(4) Uiso 1 1 d DU
C49D C 0.1582(11) 0.4911(7) 0.7032(13) 0.41(2) Uiso 1 1 d DU
C50D C 0.2494(12) 0.4921(8) 0.7458(17) 0.50(3) Uiso 1 1 d DU
C51D C 0.2000(15) 0.4691(8) 0.7797(12) 0.45(2) Uiso 1 1 d DU
C52D C 0.2205(7) 0.4400(6) 0.5843(8) 0.42(2) Uiso 1 1 d DU
C53D C 0.2697(13) 0.4322(13) 0.586(2) 0.92(8) Uiso 1 1 d DU
C54D C 0.1803(11) 0.4255(7) 0.5483(10) 0.352(17) Uiso 1 1 d DU
C55D C 0.2136(13) 0.4677(6) 0.5711(12) 0.383(18) Uiso 1 1 d DU
Zn2D Zn -0.05206(4) 0.32874(2) 0.75691(4) 0.0924(3) Uani 1 1 d D
O3D O -0.0887(4) 0.25935(17) 0.6285(3) 0.202(5) Uani 1 1 d DU
O4D O -0.1183(4) 0.33020(16) 0.5454(3) 0.207(5) Uani 1 1 d DU
N7D N -0.1161(3) 0.32586(13) 0.7015(3) 0.105(2) Uani 1 1 d DU
N8D N -0.0886(3) 0.34317(14) 0.7969(3) 0.112(2) Uani 1 1 d DU
N9D N 0.0106(3) 0.34212(12) 0.8058(2) 0.095(2) Uani 1 1 d DU
N10D N -0.0181(2) 0.32468(12) 0.7094(2) 0.091(2) Uani 1 1 d DU
N11D N -0.09996(17) 0.29867(14) 0.5971(2) 0.105(2) Uani 1 1 d DU
N12D N -0.1509(3) 0.26599(15) 0.4464(3) 0.102(2) Uani 1 1 d DU
C56D C -0.0850(2) 0.31101(17) 0.6414(3) 0.095(2) Uani 1 1 d DU
C57D C -0.1225(3) 0.31629(15) 0.6578(3) 0.109(3) Uani 1 1 d DU
C58D C -0.1726(4) 0.3126(2) 0.6314(4) 0.146(4) Uani 1 1 d DU
H58D H -0.1862 0.3066 0.6008 0.175 Uiso 1 1 calc R
C59D C -0.1957(4) 0.3198(3) 0.6599(5) 0.173(6) Uani 1 1 d DU
H59D H -0.2286 0.3194 0.6526 0.207 Uiso 1 1 calc R
C60D C -0.1606(3) 0.3283(2) 0.7040(4) 0.129(3) Uani 1 1 d DU
C61D C -0.1695(4) 0.3375(2) 0.7427(4) 0.146(4) Uani 1 1 d DU
C62D C -0.1362(4) 0.34475(18) 0.7855(4) 0.143(4) Uani 1 1 d DU
C63D C -0.1459(5) 0.3553(3) 0.8256(4) 0.194(7) Uani 1 1 d DU
H63D H -0.1758 0.3586 0.8269 0.233 Uiso 1 1 calc R
C64D C -0.1036(4) 0.3592(3) 0.8602(4) 0.163(5) Uani 1 1 d DU
H64D H -0.0988 0.3656 0.8901 0.196 Uiso 1 1 calc R
C65D C -0.0681(4) 0.3521(2) 0.8432(3) 0.122(3) Uani 1 1 d DU
C66D C -0.0198(3) 0.35487(18) 0.8673(3) 0.113(3) Uani 1 1 d DU
C67D C 0.0166(3) 0.35091(14) 0.8499(3) 0.102(3) Uani 1 1 d DU
C68D C 0.0669(4) 0.3551(2) 0.8732(4) 0.131(4) Uani 1 1 d DU
H68D H 0.0813 0.3611 0.9038 0.158 Uiso 1 1 calc R
C69D C 0.0889(4) 0.3495(2) 0.8458(3) 0.114(3) Uani 1 1 d DU
H69D H 0.1217 0.3508 0.8527 0.137 Uiso 1 1 calc R
C70D C 0.0547(3) 0.34090(18) 0.8028(3) 0.096(2) Uani 1 1 d DU
C71D C 0.0643(3) 0.33320(16) 0.7632(3) 0.089(2) Uani 1 1 d DU
C72D C 0.0309(3) 0.32584(14) 0.7202(3) 0.098(3) Uani 1 1 d DU
C73D C 0.0420(3) 0.31705(19) 0.6800(3) 0.108(3) Uani 1 1 d DU
H73D H 0.0722 0.3160 0.6778 0.130 Uiso 1 1 calc R
C74D C -0.0001(3) 0.3106(2) 0.6464(3) 0.115(3) Uani 1 1 d DU
H74D H -0.0042 0.3044 0.6166 0.138 Uiso 1 1 calc R
C75D C -0.0372(3) 0.31510(18) 0.6646(3) 0.094(2) Uani 1 1 d DU
C76D C -0.1004(3) 0.2728(2) 0.5948(4) 0.164(6) Uani 1 1 d DU
C77D C -0.1156(3) 0.30874(18) 0.5525(3) 0.128(4) Uani 1 1 d DU
C78D C -0.1175(3) 0.26649(18) 0.5439(3) 0.127(4) Uani 1 1 d DU
C79D C -0.1265(3) 0.28792(16) 0.5177(3) 0.099(2) Uani 1 1 d DU
C80D C -0.1259(5) 0.2446(2) 0.5199(4) 0.190(7) Uani 1 1 d DU
H80D H -0.1203 0.2297 0.5360 0.229 Uiso 1 1 calc R
C81D C -0.1429(3) 0.28703(19) 0.4698(3) 0.107(3) Uani 1 1 d DU
H81D H -0.1487 0.3017 0.4529 0.129 Uiso 1 1 calc R
C82D C -0.1430(4) 0.2454(2) 0.4711(4) 0.172(6) Uani 1 1 d DU
H82D H -0.1494 0.2306 0.4547 0.206 Uiso 1 1 calc R
C83D C -0.2222(5) 0.3399(3) 0.7367(5) 0.218(8) Uiso 1 1 d DU
C84D C -0.2513(8) 0.3570(4) 0.7093(6) 0.331(15) Uiso 1 1 d DU
C85D C -0.3003(9) 0.3568(5) 0.7075(8) 0.39(2) Uiso 1 1 d DU
C86D C -0.3165(7) 0.3401(5) 0.7323(7) 0.276(11) Uiso 1 1 d DU
C87D C -0.2856(9) 0.3229(5) 0.7598(8) 0.73(4) Uiso 1 1 d DU
C88D C -0.2391(7) 0.3232(4) 0.7615(7) 0.396(19) Uiso 1 1 d DU
C89D C -0.3317(13) 0.3767(6) 0.6757(11) 0.73(5) Uiso 1 1 d DU
C90D C -0.3788(17) 0.3656(12) 0.643(2) 0.78(6) Uiso 1 1 d DU
C91D C -0.339(3) 0.3964(11) 0.709(2) 0.95(8) Uiso 1 1 d DU
C92D C -0.307(2) 0.3898(11) 0.646(2) 0.61(4) Uiso 1 1 d DU
C93D C -0.3047(12) 0.3044(6) 0.7874(11) 0.69(4) Uiso 1 1 d DU
C94D C -0.3421(14) 0.3180(9) 0.8014(16) 0.47(3) Uiso 1 1 d DU
C95D C -0.2658(14) 0.2951(8) 0.8327(13) 0.43(2) Uiso 1 1 d DU
C96D C -0.328(3) 0.2832(10) 0.754(2) 0.93(9) Uiso 1 1 d DU
C97D C -0.0031(2) 0.3656(3) 0.9167(4) 0.141(4) Uiso 1 1 d DU
C98D C -0.0035(5) 0.3508(4) 0.9533(7) 0.267(10) Uiso 1 1 d DU
C99D C 0.0114(6) 0.3594(4) 0.9998(8) 0.326(13) Uiso 1 1 d DU
C1AD C 0.0259(5) 0.3829(4) 1.0074(7) 0.238(9) Uiso 1 1 d DU
C2AD C 0.0282(5) 0.3991(4) 0.9730(7) 0.253(10) Uiso 1 1 d DU
C3AD C 0.0122(4) 0.3893(3) 0.9261(6) 0.197(7) Uiso 1 1 d DU
C4AD C 0.0086(9) 0.3405(6) 1.0367(10) 0.64(4) Uiso 1 1 d DU
C5AD C 0.0299(17) 0.3491(10) 1.0874(11) 0.54(3) Uiso 1 1 d DU
C6AD C 0.0307(13) 0.3159(6) 1.0297(15) 0.42(2) Uiso 1 1 d DU
C7AD C -0.0444(9) 0.3366(8) 1.0286(14) 0.41(2) Uiso 1 1 d DU
C8AD C 0.0444(8) 0.4262(4) 0.9797(12) 0.72(5) Uiso 1 1 d DU
C9AD C 0.0990(10) 0.4287(10) 1.002(2) 0.61(4) Uiso 1 1 d DU
C1BD C 0.031(2) 0.4397(10) 0.9315(16) 0.75(6) Uiso 1 1 d DU
C2BD C 0.0210(12) 0.4401(6) 1.0100(13) 0.372(18) Uiso 1 1 d DU
Zn1E Zn -0.17589(4) 0.26288(2) 0.36899(4) 0.0949(3) Uani 1 1 d D
O1E O -0.1417(4) 0.17684(18) 0.4663(3) 0.204(5) Uani 1 1 d DU
O2E O -0.1896(3) 0.16013(16) 0.3092(3) 0.170(4) Uani 1 1 d DU
N1E N -0.2240(3) 0.23523(15) 0.3602(2) 0.107(2) Uani 1 1 d DU
N2E N -0.2320(3) 0.28762(16) 0.3478(3) 0.130(3) Uani 1 1 d DU
N3E N -0.1336(3) 0.28985(14) 0.3564(2) 0.098(2) Uani 1 1 d DU
N4E N -0.1263(2) 0.23736(13) 0.3689(2) 0.095(2) Uani 1 1 d DU
N5E N -0.16636(17) 0.17472(14) 0.3841(3) 0.109(2) Uani 1 1 d DU
N6E N -0.1670(3) 0.09051(14) 0.3921(3) 0.095(2) Uani 1 1 d DU
C1E C -0.1684(2) 0.20070(16) 0.3751(3) 0.101(2) Uani 1 1 d DU
C2E C -0.2138(3) 0.21044(18) 0.3681(3) 0.116(3) Uani 1 1 d DU
C3E C -0.2543(4) 0.1973(2) 0.3665(4) 0.148(4) Uani 1 1 d DU
H3E H -0.2560 0.1804 0.3703 0.177 Uiso 1 1 calc R
C4E C -0.2910(4) 0.2135(2) 0.3582(5) 0.164(5) Uani 1 1 d DU
H4E H -0.3220 0.2099 0.3562 0.197 Uiso 1 1 calc R
C5E C -0.2723(3) 0.2377(2) 0.3529(5) 0.140(4) Uani 1 1 d DU
C6E C -0.2970(3) 0.2594(2) 0.3439(4) 0.138(4) Uani 1 1 d DU
C7E C -0.2792(4) 0.2828(2) 0.3410(3) 0.157(5) Uani 1 1 d DU
C8E C -0.3051(4) 0.3049(2) 0.3280(5) 0.184(6) Uani 1 1 d DU
H8E H -0.3379 0.3066 0.3206 0.221 Uiso 1 1 calc R
C9E C -0.2745(4) 0.3232(3) 0.3280(6) 0.190(7) Uani 1 1 d DU
H9E H -0.2820 0.3398 0.3225 0.228 Uiso 1 1 calc R
C10E C -0.2299(3) 0.31248(19) 0.3379(4) 0.126(3) Uani 1 1 d DU
C11E C -0.1895(3) 0.32468(18) 0.3390(4) 0.122(3) Uani 1 1 d DU
C12E C -0.1445(3) 0.31410(18) 0.3466(3) 0.114(3) Uani 1 1 d DU
C13E C -0.1028(4) 0.3267(2) 0.3447(4) 0.134(4) Uani 1 1 d DU
H13E H -0.1008 0.3433 0.3385 0.161 Uiso 1 1 calc R
C14E C -0.0683(4) 0.31059(18) 0.3531(4) 0.123(3) Uani 1 1 d DU
H14E H -0.0374 0.3137 0.3542 0.147 Uiso 1 1 calc R
C15E C -0.0869(3) 0.28713(16) 0.3607(3) 0.101(2) Uani 1 1 d DU
C16E C -0.0618(3) 0.26526(16) 0.3682(3) 0.098(2) Uani 1 1 d DU
C17E C -0.0798(3) 0.24169(16) 0.3721(2) 0.095(2) Uani 1 1 d DU
C18E C -0.0535(3) 0.21946(18) 0.3804(4) 0.112(3) Uani 1 1 d DU
H18E H -0.0216 0.2178 0.3836 0.135 Uiso 1 1 calc R
C19E C -0.0825(3) 0.20128(19) 0.3829(4) 0.118(3) Uani 1 1 d DU
H19E H -0.0745 0.1848 0.3886 0.141 Uiso 1 1 calc R
C20E C -0.1295(3) 0.21254(16) 0.3751(3) 0.097(2) Uani 1 1 d DU
C21E C -0.1528(2) 0.16490(18) 0.4298(4) 0.132(4) Uani 1 1 d DU
C22E C -0.1773(3) 0.15643(18) 0.3501(3) 0.112(3) Uani 1 1 d DU
C23E C -0.1552(3) 0.13830(16) 0.4234(3) 0.114(3) Uani 1 1 d DU
C24E C -0.1690(3) 0.13305(15) 0.3763(3) 0.095(2) Uani 1 1 d DU
C25E C -0.1463(4) 0.1200(2) 0.4556(4) 0.158(5) Uani 1 1 d DU
H25E H -0.1366 0.1231 0.4879 0.190 Uiso 1 1 calc R
C26E C -0.1751(3) 0.10900(16) 0.3609(3) 0.098(3) Uani 1 1 d DU
H26E H -0.1848 0.1056 0.3287 0.118 Uiso 1 1 calc R
C27E C -0.1526(4) 0.0957(2) 0.4371(4) 0.144(5) Uani 1 1 d DU
H27E H -0.1461 0.0827 0.4584 0.173 Uiso 1 1 calc R
C28E C -0.3502(4) 0.2571(2) 0.3340(5) 0.184(6) Uiso 1 1 d DU
C29E C -0.3653(6) 0.2659(3) 0.3672(6) 0.218(8) Uiso 1 1 d DU
C30E C -0.4146(8) 0.2647(4) 0.3614(9) 0.59(3) Uiso 1 1 d DU
C31E C -0.4427(6) 0.2539(3) 0.3204(8) 0.228(8) Uiso 1 1 d DU
C32E C -0.4294(8) 0.2452(4) 0.2862(8) 0.308(13) Uiso 1 1 d DU
C33E C -0.3811(7) 0.2466(3) 0.2920(7) 0.284(12) Uiso 1 1 d DU
C34E C -0.4262(16) 0.2758(6) 0.4030(12) 0.49(3) Uiso 1 1 d DU
C35E C -0.4111(19) 0.2574(10) 0.4439(14) 0.48(3) Uiso 1 1 d DU
C42E C -0.1946(2) 0.3513(2) 0.3234(5) 0.157(5) Uiso 1 1 d DU
C43E C -0.1912(4) 0.3698(4) 0.3556(8) 0.312(13) Uiso 1 1 d DU
C44E C -0.1955(6) 0.3942(4) 0.3410(9) 0.366(16) Uiso 1 1 d DU
C45E C -0.2040(5) 0.3977(4) 0.2956(8) 0.246(9) Uiso 1 1 d DU
C46E C -0.2079(7) 0.3810(5) 0.2598(8) 0.54(3) Uiso 1 1 d DU
C47E C -0.2026(5) 0.3565(4) 0.2765(7) 0.249(9) Uiso 1 1 d DU
C48E C -0.1935(9) 0.4172(5) 0.3705(11) 0.81(5) Uiso 1 1 d DU
C49E C -0.1905(17) 0.4126(10) 0.4214(12) 0.50(3) Uiso 1 1 d DU
C50E C -0.2384(11) 0.4331(6) 0.3492(13) 0.362(18) Uiso 1 1 d DU
C51E C -0.1505(16) 0.4329(10) 0.371(2) 0.75(6) Uiso 1 1 d DU
C52E C -0.2165(9) 0.3895(6) 0.2093(9) 0.52(3) Uiso 1 1 d DU
C53E C -0.1790(14) 0.4084(7) 0.2073(15) 0.46(3) Uiso 1 1 d DU
C54E C -0.2106(14) 0.3676(7) 0.1804(12) 0.40(2) Uiso 1 1 d DU
C55E C -0.2659(12) 0.4014(9) 0.1899(16) 0.51(3) Uiso 1 1 d DU
Zn2E Zn 0.10882(4) 0.26155(2) 0.38567(4) 0.0857(3) Uani 1 1 d D
O3E O 0.1554(4) 0.24578(16) 0.5692(3) 0.198(5) Uani 1 1 d DU
O4E O 0.1639(3) 0.32840(15) 0.5552(2) 0.169(4) Uani 1 1 d DU
N7E N 0.1707(2) 0.27550(12) 0.4355(2) 0.092(2) Uani 1 1 d DU
N8E N 0.1435(3) 0.25944(12) 0.3390(2) 0.096(2) Uani 1 1 d DU
N9E N 0.0456(3) 0.25785(11) 0.3305(2) 0.0906(19) Uani 1 1 d DU
N10E N 0.0715(2) 0.27385(12) 0.4266(2) 0.0880(19) Uani 1 1 d DU
N11E N 0.15507(16) 0.28646(14) 0.5490(2) 0.100(2) Uani 1 1 d DU
N12E N 0.2078(2) 0.30630(15) 0.7064(2) 0.094(2) Uani 1 1 d DU
C56E C 0.1388(2) 0.28333(17) 0.4987(3) 0.093(2) Uani 1 1 d DU
C57E C 0.1760(3) 0.28183(14) 0.4804(3) 0.099(3) Uani 1 1 d DU
C58E C 0.2261(4) 0.2869(2) 0.5066(4) 0.131(4) Uani 1 1 d DU
H58E H 0.2396 0.2917 0.5382 0.157 Uiso 1 1 calc R
C59E C 0.2489(4) 0.2837(3) 0.4772(4) 0.145(5) Uani 1 1 d DU
H59E H 0.2816 0.2856 0.4844 0.174 Uiso 1 1 calc R
C60E C 0.2144(3) 0.2766(2) 0.4318(3) 0.118(4) Uani 1 1 d DU
C61E C 0.2241(3) 0.2710(2) 0.3915(3) 0.125(4) Uani 1 1 d DU
C62E C 0.1918(3) 0.26292(15) 0.3490(3) 0.118(3) Uani 1 1 d DU
C63E C 0.2036(4) 0.2570(2) 0.3076(4) 0.151(5) Uani 1 1 d DU
H63E H 0.2337 0.2571 0.3052 0.181 Uiso 1 1 calc R
C64E C 0.1620(4) 0.2513(2) 0.2739(4) 0.139(4) Uani 1 1 d DU
H64E H 0.1578 0.2477 0.2426 0.167 Uiso 1 1 calc R
C65E C 0.1249(3) 0.25167(18) 0.2932(3) 0.102(3) Uani 1 1 d DU
C66E C 0.0770(3) 0.24615(17) 0.2690(3) 0.101(3) Uani 1 1 d DU
C67E C 0.0399(3) 0.24966(13) 0.2856(3) 0.095(2) Uani 1 1 d DU
C68E C -0.0100(4) 0.2460(2) 0.2609(3) 0.123(4) Uani 1 1 d DU
H68E H -0.0235 0.2402 0.2300 0.147 Uiso 1 1 calc R
C69E C -0.0346(4) 0.2520(2) 0.2883(3) 0.124(4) Uani 1 1 d DU
H69E H -0.0676 0.2515 0.2806 0.149 Uiso 1 1 calc R
C70E C 0.0010(3) 0.25942(17) 0.3324(3) 0.093(2) Uani 1 1 d DU
C71E C -0.0093(3) 0.26580(17) 0.3720(3) 0.097(2) Uani 1 1 d DU
C72E C 0.0234(3) 0.27263(13) 0.4156(3) 0.093(2) Uani 1 1 d DU
C73E C 0.0136(4) 0.2788(2) 0.4583(3) 0.113(3) Uani 1 1 d DU
H73E H -0.0166 0.2797 0.4603 0.136 Uiso 1 1 calc R
C74E C 0.0540(3) 0.2830(2) 0.4930(3) 0.112(3) Uani 1 1 d DU
H74E H 0.0577 0.2868 0.5240 0.134 Uiso 1 1 calc R
C75E C 0.0917(3) 0.28040(18) 0.4740(3) 0.094(2) Uani 1 1 d DU
C76E C 0.1620(2) 0.26685(18) 0.5800(3) 0.127(4) Uani 1 1 d DU
C77E C 0.1653(3) 0.30876(17) 0.5735(3) 0.105(3) Uani 1 1 d DU
C78E C 0.1790(3) 0.27732(18) 0.6288(3) 0.116(3) Uani 1 1 d DU
C79E C 0.1806(3) 0.30251(16) 0.6242(3) 0.088(2) Uani 1 1 d DU
C80E C 0.1909(4) 0.2663(2) 0.6711(3) 0.167(6) Uani 1 1 d DU
H80E H 0.1897 0.2494 0.6744 0.200 Uiso 1 1 calc R
C81E C 0.1954(3) 0.31628(17) 0.6642(3) 0.092(2) Uani 1 1 d DU
H81E H 0.1968 0.3333 0.6617 0.111 Uiso 1 1 calc R
C82E C 0.2053(4) 0.2823(2) 0.7100(4) 0.148(5) Uani 1 1 d DU
H82E H 0.2136 0.2756 0.7401 0.178 Uiso 1 1 calc R
C83E C 0.2775(4) 0.2742(3) 0.3970(3) 0.167(5) Uiso 1 1 d DU
C84E C 0.2919(6) 0.2956(3) 0.3813(4) 0.205(7) Uiso 1 1 d DU
C85E C 0.3421(6) 0.2976(3) 0.3873(5) 0.203(7) Uiso 1 1 d DU
C86E C 0.3717(6) 0.2788(4) 0.4078(5) 0.205(7) Uiso 1 1 d DU
C87E C 0.3591(6) 0.2578(4) 0.4226(5) 0.219(8) Uiso 1 1 d DU
C88E C 0.3087(6) 0.2560(3) 0.4167(5) 0.204(7) Uiso 1 1 d DU
C89E C 0.3607(10) 0.3212(5) 0.3706(8) 0.361(17) Uiso 1 1 d DU
C90E C 0.3204(13) 0.3340(7) 0.3335(14) 0.40(2) Uiso 1 1 d DU
C93E C 0.3914(12) 0.2358(6) 0.4463(9) 0.50(3) Uiso 1 1 d DU
C94E C 0.3700(17) 0.2211(8) 0.4778(17) 0.46(3) Uiso 1 1 d DU
C97E C 0.0645(3) 0.2353(2) 0.2202(4) 0.129(4) Uiso 1 1 d DU
C98E C 0.0856(4) 0.2126(2) 0.2161(5) 0.178(6) Uiso 1 1 d DU
C99E C 0.0751(5) 0.2018(3) 0.1709(6) 0.213(7) Uiso 1 1 d DU
C1AE C 0.0444(5) 0.2140(3) 0.1342(5) 0.176(5) Uiso 1 1 d DU
C2AE C 0.0226(5) 0.2354(3) 0.1348(6) 0.220(8) Uiso 1 1 d DU
C3AE C 0.0337(4) 0.2460(3) 0.1794(5) 0.183(6) Uiso 1 1 d DU
C4AE C 0.0976(9) 0.1772(4) 0.1659(12) 0.60(4) Uiso 1 1 d DU
C5AE C 0.077(3) 0.1693(12) 0.1138(14) 0.95(8) Uiso 1 1 d DU
C6AE C 0.0874(17) 0.1567(7) 0.1951(18) 0.49(3) Uiso 1 1 d DU
C7AE C 0.1523(10) 0.1803(10) 0.181(2) 0.61(4) Uiso 1 1 d DU
C8AE C -0.0117(8) 0.2476(6) 0.0893(9) 0.64(4) Uiso 1 1 d DU
C9AE C -0.0475(15) 0.2279(9) 0.0623(15) 0.58(4) Uiso 1 1 d DU
C1BE C -0.0375(15) 0.2691(7) 0.1013(16) 0.50(3) Uiso 1 1 d DU
C2BE C 0.0216(12) 0.2548(8) 0.0621(12) 0.43(2) Uiso 1 1 d DU

loop_
_atom_site_aniso_label
_atom_site_aniso_U_11
_atom_site_aniso_U_22
_atom_site_aniso_U_33
_atom_site_aniso_U_23
_atom_site_aniso_U_13
_atom_site_aniso_U_12
Zn1A 0.1112(7) 0.0608(7) 0.0988(7) 0.0064(6) 0.0399(6) -0.0044(6)
O1A 0.354(14) 0.063(5) 0.128(6) 0.002(4) 0.068(8) -0.012(7)
O2A 0.366(14) 0.084(5) 0.097(5) 0.004(4) 0.070(7) -0.013(8)
N1A 0.118(4) 0.072(6) 0.112(5) 0.014(4) 0.043(4) -0.009(4)
N2A 0.113(4) 0.079(6) 0.112(5) 0.015(5) 0.038(4) 0.000(5)
N3A 0.112(4) 0.065(5) 0.094(4) 0.007(4) 0.037(3) -0.003(4)
N4A 0.119(4) 0.071(5) 0.091(4) 0.007(4) 0.038(4) -0.006(4)
N5A 0.167(7) 0.069(4) 0.090(4) 0.001(4) 0.048(4) -0.016(5)
N6A 0.159(7) 0.072(5) 0.099(5) -0.011(4) 0.052(5) -0.010(5)
C1A 0.137(5) 0.063(6) 0.094(5) 0.005(5) 0.043(4) -0.005(6)
C2A 0.139(5) 0.080(7) 0.110(6) 0.008(6) 0.057(4) -0.019(6)
C3A 0.153(7) 0.147(12) 0.122(7) 0.016(8) 0.068(6) -0.004(9)
C4A 0.148(7) 0.169(14) 0.146(8) 0.009(9) 0.076(6) -0.034(9)
C5A 0.123(5) 0.091(8) 0.137(6) 0.020(7) 0.057(5) -0.011(6)
C6A 0.107(6) 0.116(10) 0.152(7) 0.028(8) 0.052(5) -0.015(6)
C7A 0.114(6) 0.113(10) 0.127(6) 0.002(7) 0.044(5) -0.002(7)
C8A 0.112(6) 0.181(14) 0.159(8) 0.042(10) 0.033(5) 0.005(9)
C9A 0.119(6) 0.150(12) 0.131(7) 0.027(8) 0.027(5) -0.001(8)
C10A 0.120(5) 0.097(8) 0.111(6) 0.021(6) 0.038(5) 0.003(6)
C11A 0.123(5) 0.076(7) 0.103(6) 0.021(5) 0.038(4) 0.003(6)
C12A 0.128(5) 0.069(7) 0.104(6) 0.014(5) 0.046(4) 0.002(6)
C13A 0.132(6) 0.132(10) 0.103(6) 0.026(7) 0.050(5) 0.007(7)
C14A 0.124(6) 0.131(10) 0.111(6) 0.016(7) 0.056(5) 0.015(7)
C15A 0.126(5) 0.080(7) 0.105(5) 0.013(6) 0.047(4) 0.007(6)
C16A 0.109(5) 0.081(7) 0.107(5) 0.006(5) 0.046(4) -0.001(5)
C17A 0.117(6) 0.076(7) 0.096(5) 0.001(5) 0.037(4) 0.001(5)
C18A 0.117(6) 0.120(10) 0.111(6) 0.015(7) 0.027(5) -0.002(7)
C19A 0.126(5) 0.134(11) 0.093(6) 0.013(7) 0.025(4) -0.010(7)
C20A 0.132(5) 0.080(7) 0.096(5) -0.001(5) 0.041(5) -0.004(6)
C21A 0.221(12) 0.076(6) 0.109(5) 0.007(5) 0.041(8) -0.040(9)
C22A 0.185(10) 0.070(5) 0.091(5) 0.001(4) 0.046(6) 0.008(7)
C23A 0.190(10) 0.076(6) 0.097(5) -0.007(4) 0.053(6) -0.032(7)
C24A 0.141(7) 0.068(5) 0.101(5) 0.000(4) 0.047(5) -0.011(6)
C25A 0.38(2) 0.073(7) 0.114(6) -0.003(5) 0.058(12) -0.016(12)
C26A 0.144(8) 0.075(6) 0.089(5) -0.006(4) 0.039(5) -0.023(6)
C27A 0.304(16) 0.081(7) 0.089(6) -0.010(5) 0.074(9) 0.001(10)
Zn2A 0.1164(7) 0.0554(7) 0.0957(7) 0.0016(5) 0.0476(6) -0.0001(6)
O3A 0.351(14) 0.081(6) 0.120(5) 0.023(5) 0.070(8) 0.001(8)
O4A 0.438(16) 0.057(5) 0.116(5) 0.003(5) 0.083(8) 0.008(8)
N7A 0.123(5) 0.071(5) 0.127(6) -0.001(5) 0.064(5) -0.009(4)
N8A 0.135(5) 0.070(5) 0.145(6) -0.004(5) 0.082(5) 0.004(4)
N9A 0.127(5) 0.049(4) 0.110(5) -0.002(4) 0.055(4) -0.002(4)
N10A 0.117(4) 0.055(4) 0.110(5) 0.001(4) 0.043(4) 0.001(4)
N11A 0.164(7) 0.051(4) 0.107(4) 0.005(4) 0.048(5) -0.009(4)
N12A 0.124(5) 0.064(5) 0.101(5) -0.012(4) 0.045(4) -0.017(4)
C56A 0.138(6) 0.050(5) 0.117(7) 0.002(5) 0.047(6) -0.002(4)
C57A 0.143(6) 0.066(6) 0.122(7) -0.002(6) 0.066(6) -0.018(5)
C58A 0.159(8) 0.083(7) 0.225(13) -0.011(9) 0.095(10) -0.027(6)
C59A 0.155(9) 0.104(8) 0.320(19) 0.003(12) 0.130(12) -0.024(7)
C60A 0.137(7) 0.089(6) 0.208(12) -0.003(9) 0.089(9) -0.007(6)
C61A 0.149(9) 0.106(7) 0.271(15) 0.006(11) 0.130(10) -0.003(6)
C62A 0.144(8) 0.098(6) 0.204(12) -0.026(9) 0.088(9) -0.004(6)
C63A 0.172(10) 0.114(9) 0.281(17) -0.020(12) 0.132(12) 0.021(7)
C64A 0.183(10) 0.100(8) 0.258(15) -0.049(11) 0.129(12) 0.009(7)
C65A 0.150(7) 0.073(6) 0.138(8) -0.017(7) 0.069(7) 0.008(5)
C66A 0.166(7) 0.043(6) 0.148(8) -0.007(6) 0.075(8) 0.007(5)
C67A 0.144(6) 0.057(6) 0.114(7) -0.010(5) 0.056(6) -0.009(5)
C68A 0.168(8) 0.062(6) 0.172(10) -0.011(7) 0.081(8) -0.021(6)
C69A 0.138(6) 0.057(6) 0.151(9) 0.005(6) 0.067(7) -0.013(5)
C70A 0.127(6) 0.063(5) 0.105(6) -0.003(5) 0.047(5) -0.003(4)
C71A 0.106(5) 0.071(5) 0.100(6) -0.002(5) 0.038(4) -0.001(4)
C72A 0.124(6) 0.057(4) 0.121(7) -0.001(5) 0.055(6) 0.004(4)
C73A 0.127(6) 0.078(6) 0.157(9) -0.008(7) 0.059(7) 0.014(5)
C74A 0.151(7) 0.059(6) 0.204(12) 0.007(8) 0.079(9) 0.011(5)
C75A 0.126(5) 0.052(5) 0.107(6) -0.003(5) 0.038(5) 0.000(4)
C76A 0.252(13) 0.063(6) 0.115(6) 0.005(4) 0.079(9) -0.022(8)
C77A 0.206(10) 0.057(5) 0.104(5) 0.005(5) 0.044(7) -0.003(8)
C78A 0.188(10) 0.060(5) 0.105(5) 0.003(4) 0.045(7) 0.007(7)
C79A 0.132(7) 0.058(4) 0.096(5) 0.004(4) 0.046(5) -0.001(5)
C80A 0.310(18) 0.074(6) 0.103(7) -0.002(5) 0.072(10) -0.006(10)
C81A 0.157(8) 0.056(5) 0.100(6) -0.008(4) 0.057(6) 0.002(6)
C82A 0.201(11) 0.070(6) 0.103(6) -0.017(5) 0.051(7) -0.020(8)
Zn1B 0.1388(8) 0.0744(8) 0.0942(7) -0.0006(6) 0.0424(6) 0.0146(7)
O1B 0.455(18) 0.095(7) 0.091(5) -0.011(5) 0.071(8) 0.024(9)
O2B 0.433(17) 0.077(5) 0.106(6) 0.004(4) 0.089(8) 0.017(9)
N1B 0.141(5) 0.099(7) 0.112(5) 0.002(5) 0.057(4) 0.026(5)
N2B 0.138(6) 0.097(7) 0.126(6) 0.011(5) 0.036(5) 0.026(6)
N3B 0.151(5) 0.082(6) 0.090(4) 0.004(4) 0.039(4) 0.012(5)
N4B 0.139(5) 0.076(6) 0.094(5) 0.004(4) 0.040(4) 0.012(5)
N5B 0.184(7) 0.075(5) 0.090(4) 0.001(4) 0.057(5) 0.007(5)
N6B 0.139(6) 0.063(5) 0.099(5) 0.004(4) 0.050(4) -0.004(5)
C1B 0.155(6) 0.081(7) 0.097(5) 0.000(5) 0.053(5) 0.009(6)
C2B 0.158(6) 0.096(9) 0.106(6) 0.002(6) 0.063(5) 0.008(7)
C3B 0.175(8) 0.131(12) 0.136(8) 0.008(8) 0.084(7) 0.007(9)
C4B 0.158(8) 0.181(16) 0.170(10) 0.007(10) 0.091(8) 0.018(10)
C5B 0.157(7) 0.114(10) 0.158(8) 0.014(8) 0.071(6) 0.033(8)
C6B 0.147(8) 0.204(17) 0.170(9) 0.010(10) 0.072(7) 0.061(10)
C7B 0.152(8) 0.159(14) 0.150(8) 0.010(9) 0.049(7) 0.053(9)
C8B 0.155(9) 0.27(2) 0.183(12) 0.039(14) 0.037(8) 0.094(13)
C9B 0.173(9) 0.24(2) 0.141(10) 0.024(11) 0.017(7) 0.065(13)
C10B 0.155(7) 0.117(11) 0.118(7) 0.017(7) 0.028(6) 0.035(8)
C11B 0.174(7) 0.096(9) 0.100(7) 0.014(6) 0.021(5) 0.020(8)
C12B 0.166(6) 0.083(8) 0.102(6) 0.008(6) 0.041(5) 0.012(7)
C13B 0.193(8) 0.132(12) 0.114(7) 0.032(8) 0.069(6) 0.030(10)
C14B 0.182(7) 0.137(12) 0.107(7) 0.030(8) 0.069(6) 0.022(9)
C15B 0.147(6) 0.087(8) 0.095(5) 0.005(5) 0.048(5) 0.005(6)
C16B 0.139(5) 0.087(8) 0.097(5) 0.000(5) 0.041(4) 0.002(5)
C17B 0.129(6) 0.093(8) 0.095(5) 0.002(5) 0.042(5) 0.004(6)
C18B 0.139(6) 0.135(11) 0.100(6) 0.020(7) 0.038(5) 0.002(7)
C19B 0.143(6) 0.155(12) 0.103(7) 0.024(7) 0.046(5) 0.021(8)
C20B 0.153(6) 0.080(7) 0.083(5) -0.002(5) 0.047(5) 0.004(6)
C21B 0.217(11) 0.085(6) 0.089(5) -0.004(4) 0.047(7) 0.009(8)
C22B 0.185(10) 0.078(5) 0.098(5) -0.001(4) 0.052(7) 0.010(7)
C23B 0.207(10) 0.079(6) 0.087(5) -0.003(4) 0.052(7) -0.001(8)
C24B 0.139(7) 0.068(5) 0.091(4) -0.003(4) 0.049(5) -0.001(6)
C25B 0.308(17) 0.062(6) 0.105(6) -0.003(5) 0.039(10) -0.009(10)
C26B 0.150(7) 0.061(5) 0.095(5) -0.007(4) 0.055(6) -0.006(6)
C27B 0.287(16) 0.064(6) 0.115(6) 0.001(5) 0.072(9) -0.002(9)
Zn2B 0.1427(9) 0.0686(8) 0.0934(7) -0.0099(6) 0.0484(6) -0.0153(7)
O3B 0.399(16) 0.096(7) 0.095(5) -0.001(4) 0.087(7) -0.005(8)
O4B 0.369(13) 0.072(5) 0.088(4) -0.007(4) 0.067(7) -0.016(7)
N7B 0.147(6) 0.104(7) 0.117(6) -0.022(5) 0.064(5) -0.018(5)
N8B 0.168(7) 0.085(6) 0.137(7) -0.028(5) 0.065(6) -0.044(5)
N9B 0.145(5) 0.065(5) 0.101(5) -0.016(4) 0.046(5) -0.008(4)
N10B 0.133(5) 0.068(5) 0.086(5) -0.013(4) 0.045(4) -0.014(4)
N11B 0.182(7) 0.064(4) 0.087(4) -0.010(3) 0.051(5) -0.011(5)
C56B 0.164(6) 0.069(5) 0.081(5) -0.013(4) 0.049(6) -0.005(5)
C57B 0.162(6) 0.085(8) 0.121(8) -0.013(6) 0.074(7) -0.012(6)
C58B 0.199(10) 0.108(10) 0.188(12) -0.028(9) 0.102(10) 0.004(7)
C59B 0.173(9) 0.145(13) 0.236(16) -0.041(11) 0.115(11) -0.005(8)
C60B 0.152(8) 0.152(11) 0.166(11) -0.051(9) 0.075(9) -0.033(8)
C61B 0.147(9) 0.134(13) 0.30(2) -0.052(11) 0.092(11) -0.038(8)
C62B 0.152(9) 0.123(10) 0.212(13) -0.041(10) 0.081(9) -0.048(8)
C63B 0.203(11) 0.144(14) 0.28(2) -0.052(13) 0.103(14) -0.082(10)
C64B 0.208(10) 0.128(11) 0.199(14) -0.055(11) 0.082(11) -0.085(9)
C65B 0.197(8) 0.084(8) 0.127(8) -0.024(7) 0.068(8) -0.046(7)
C66B 0.207(8) 0.073(8) 0.119(8) -0.040(6) 0.065(8) -0.045(6)
C67B 0.184(7) 0.064(7) 0.109(7) -0.020(6) 0.060(7) -0.019(6)
C68B 0.220(10) 0.070(7) 0.144(9) -0.024(7) 0.084(9) -0.010(7)
C69B 0.187(8) 0.090(8) 0.151(10) -0.030(7) 0.087(9) -0.004(6)
C70B 0.162(7) 0.060(6) 0.110(7) -0.007(5) 0.058(6) -0.007(5)
C71B 0.146(5) 0.078(6) 0.097(6) -0.006(5) 0.052(5) -0.008(5)
C72B 0.142(6) 0.069(6) 0.098(6) -0.007(5) 0.041(6) -0.006(5)
C73B 0.136(7) 0.104(9) 0.131(8) -0.039(7) 0.053(6) -0.027(6)
C74B 0.161(7) 0.082(8) 0.123(8) -0.033(6) 0.045(7) -0.022(6)
C75B 0.141(6) 0.077(7) 0.086(6) -0.007(5) 0.040(5) -0.007(5)
C76B 0.249(13) 0.078(6) 0.091(5) -0.001(5) 0.070(8) -0.007(8)
C77B 0.205(10) 0.065(5) 0.085(5) -0.004(4) 0.070(6) -0.018(7)
C78B 0.181(9) 0.068(5) 0.084(5) -0.004(4) 0.060(6) -0.001(6)
C79B 0.131(7) 0.072(5) 0.086(5) -0.005(4) 0.044(5) 0.013(5)
C80B 0.306(16) 0.082(6) 0.091(7) -0.004(5) 0.085(9) -0.002(10)
C81B 0.132(6) 0.060(6) 0.087(5) -0.006(4) 0.043(5) -0.005(5)
C82B 0.222(11) 0.067(6) 0.087(6) -0.002(5) 0.043(7) -0.008(8)
Zn1C 0.1007(5) 0.0591(6) 0.0780(5) 0.0021(5) 0.0413(4) -0.0014(6)
O1C 0.318 0.083 0.118 0.004 0.073 0.013
O2C 0.257 0.077 0.102 -0.002 0.061 -0.010
N1C 0.102 0.070 0.092 0.007 0.048 0.004
N2C 0.116 0.080 0.094 0.011 0.054 0.007
N3C 0.106 0.068 0.078 0.002 0.039 -0.006
N4C 0.102 0.063 0.089 0.006 0.040 -0.006
N5C 0.124 0.048 0.087 0.003 0.044 0.001
N6C 0.126 0.072 0.091 0.003 0.043 0.012
C1C 0.114 0.064 0.080 0.008 0.038 0.002
C2C 0.112 0.067 0.097 0.011 0.043 0.010
C3C 0.109 0.111 0.139 0.021 0.056 0.012
C4C 0.124 0.117 0.132 0.041 0.061 0.018
C5C 0.111 0.091 0.108 0.009 0.052 0.009
C6C 0.107 0.097 0.119 0.010 0.058 -0.001
C7C 0.101 0.094 0.108 0.017 0.048 -0.004
C8C 0.133 0.122 0.132 0.032 0.066 -0.010
C9C 0.125 0.145 0.108 0.026 0.061 -0.007
C10C 0.128 0.076 0.091 0.013 0.049 -0.001
C11C 0.116 0.069 0.098 0.021 0.050 -0.002
C12C 0.134 0.060 0.084 -0.002 0.044 -0.009
C13C 0.109 0.080 0.106 0.015 0.040 0.020
C14C 0.111 0.098 0.104 0.024 0.041 0.022
C15C 0.112 0.074 0.093 0.008 0.044 0.002
C16C 0.100 0.079 0.103 -0.012 0.045 -0.009
C17C 0.096 0.068 0.092 0.010 0.035 -0.007
C18C 0.109 0.095 0.125 0.015 0.055 -0.007
C19C 0.104 0.098 0.126 0.015 0.056 -0.006
C20C 0.112 0.073 0.088 0.001 0.040 -0.006
C21C 0.205 0.047 0.115 0.011 0.064 0.011
C22C 0.137 0.069 0.100 0.003 0.040 -0.005
C23C 0.166 0.068 0.091 0.013 0.047 0.001
C24C 0.113 0.055 0.082 0.006 0.044 -0.003
C25C 0.252 0.084 0.123 0.018 0.064 0.000
C26C 0.123 0.076 0.097 0.020 0.050 0.010
C27C 0.198 0.084 0.106 0.022 0.047 0.011
Zn2C 0.093 0.071 0.094 0.001 0.034 0.004
O3C 0.360 0.081 0.139 -0.013 0.070 -0.010
O4C 0.347 0.091 0.097 0.004 0.059 -0.007
N7C 0.103 0.074 0.109 0.001 0.036 0.005
N8C 0.093 0.099 0.105 -0.008 0.026 0.003
N9C 0.090 0.081 0.103 -0.022 0.040 -0.008
N10C 0.105 0.066 0.097 -0.007 0.045 -0.003
N11C 0.137 0.060 0.101 -0.009 0.037 0.007
N12C 0.144 0.070 0.105 0.002 0.043 0.011
C56C 0.128 0.071 0.111 0.004 0.052 0.003
C57C 0.110 0.079 0.100 0.001 0.035 0.011
C58C 0.120 0.096 0.155 -0.007 0.057 0.016
C59C 0.144 0.116 0.161 -0.019 0.057 0.048
C60C 0.101 0.108 0.140 0.008 0.041 0.011
C61C 0.081 0.119 0.136 -0.008 0.032 0.003
C62C 0.098 0.128 0.124 -0.003 0.034 0.019
C63C 0.118 0.128 0.166 -0.040 0.035 -0.017
C64C 0.103 0.148 0.136 -0.037 0.016 -0.018
C65C 0.105 0.101 0.111 -0.009 0.040 -0.009
C66C 0.127 0.098 0.093 -0.039 0.037 -0.021
C67C 0.112 0.103 0.110 -0.022 0.053 0.001
C68C 0.121 0.116 0.135 -0.039 0.051 -0.010
C69C 0.104 0.105 0.117 -0.026 0.043 -0.007
C70C 0.116 0.086 0.089 -0.006 0.037 -0.005
C71C 0.091 0.087 0.103 -0.008 0.042 -0.005
C72C 0.113 0.064 0.100 -0.003 0.033 -0.008
C73C 0.115 0.087 0.125 -0.021 0.045 -0.014
C74C 0.120 0.082 0.124 -0.021 0.052 -0.015
C75C 0.112 0.069 0.098 0.009 0.041 0.009
C76C 0.213 0.055 0.144 0.005 0.055 0.012
C77C 0.171 0.084 0.109 0.006 0.056 -0.001
C78C 0.159 0.070 0.094 0.003 0.038 0.014
C79C 0.132 0.076 0.094 0.005 0.040 0.013
C80C 0.301 0.072 0.127 -0.002 0.060 0.012
C81C 0.148 0.079 0.102 -0.012 0.040 0.004
C82C 0.250 0.098 0.105 0.003 0.056 0.008
Zn1D 0.1102(7) 0.0670(7) 0.0835(6) 0.0018(5) 0.0289(5) -0.0055(6)
O1D 0.331(13) 0.118(8) 0.079(4) 0.010(4) 0.035(6) -0.018(8)
O2D 0.307(11) 0.083(6) 0.106(5) -0.010(4) 0.046(6) -0.028(7)
N1D 0.117(5) 0.094(6) 0.108(6) 0.014(5) 0.023(4) -0.008(4)
N2D 0.108(4) 0.091(6) 0.108(5) 0.010(5) 0.029(4) -0.007(4)
N3D 0.119(4) 0.066(5) 0.087(4) 0.008(4) 0.030(4) -0.006(4)
N4D 0.118(4) 0.070(5) 0.086(5) 0.008(4) 0.032(4) 0.004(4)
N5D 0.134(6) 0.072(4) 0.086(4) 0.016(3) 0.027(4) 0.007(4)
N6D 0.124(5) 0.064(5) 0.085(4) 0.001(4) 0.034(4) 0.004(4)
C1D 0.125(5) 0.084(6) 0.092(6) 0.022(5) 0.024(5) 0.003(5)
C2D 0.131(5) 0.075(7) 0.100(6) 0.007(5) 0.031(5) 0.000(5)
C3D 0.125(6) 0.110(9) 0.151(9) 0.023(7) 0.025(7) 0.018(6)
C4D 0.120(7) 0.125(11) 0.175(12) 0.017(8) 0.024(7) 0.004(6)
C5D 0.110(6) 0.113(9) 0.140(9) 0.014(7) 0.034(6) -0.005(6)
C6D 0.091(6) 0.133(10) 0.159(10) 0.016(7) 0.024(6) -0.013(5)
C7D 0.123(6) 0.105(9) 0.169(10) 0.016(7) 0.046(7) -0.014(5)
C8D 0.128(7) 0.134(11) 0.225(14) 0.027(10) 0.067(9) -0.030(6)
C9D 0.136(7) 0.141(11) 0.197(13) 0.061(11) 0.023(9) -0.040(7)
C10D 0.124(5) 0.089(8) 0.131(8) 0.017(6) 0.047(6) -0.011(5)
C11D 0.146(6) 0.057(6) 0.132(8) 0.022(6) 0.047(7) -0.007(5)
C12D 0.128(5) 0.061(6) 0.107(7) 0.002(5) 0.042(5) -0.001(5)
C13D 0.144(7) 0.077(8) 0.160(10) 0.035(7) 0.056(7) 0.009(6)
C14D 0.130(6) 0.087(8) 0.139(8) 0.025(6) 0.048(6) 0.011(5)
C15D 0.114(5) 0.075(6) 0.099(6) 0.012(5) 0.037(5) 0.006(5)
C16D 0.111(5) 0.080(6) 0.105(6) 0.013(5) 0.046(4) 0.007(4)
C17D 0.117(5) 0.074(6) 0.090(6) 0.006(4) 0.042(5) 0.004(4)
C18D 0.131(6) 0.093(8) 0.139(8) 0.021(6) 0.059(7) 0.004(6)
C19D 0.138(6) 0.101(8) 0.111(7) 0.033(6) 0.051(6) 0.012(6)
C20D 0.129(5) 0.068(6) 0.084(6) 0.008(4) 0.035(5) 0.002(5)
C21D 0.178(10) 0.086(6) 0.091(5) 0.012(4) 0.031(7) 0.001(8)
C22D 0.157(8) 0.072(5) 0.091(5) 0.012(4) 0.033(6) -0.002(6)
C23D 0.162(8) 0.076(5) 0.085(5) 0.006(4) 0.031(6) -0.005(7)
C24D 0.127(6) 0.064(5) 0.084(4) -0.001(4) 0.037(5) 0.007(5)
C25D 0.328(18) 0.068(6) 0.090(6) -0.006(5) 0.061(9) 0.006(10)
C26D 0.135(7) 0.064(5) 0.081(5) 0.005(4) 0.035(5) 0.009(6)
C27D 0.232(12) 0.059(6) 0.106(6) 0.000(4) 0.043(8) -0.005(8)
Zn2D 0.1218(7) 0.0675(8) 0.0961(7) 0.0099(6) 0.0490(6) 0.0103(6)
O3D 0.384(15) 0.079(6) 0.105(5) 0.018(5) 0.042(7) 0.015(8)
O4D 0.387(15) 0.068(5) 0.110(6) 0.009(4) 0.021(7) -0.020(8)
N7D 0.126(5) 0.084(6) 0.111(5) 0.017(5) 0.049(4) 0.017(5)
N8D 0.137(5) 0.086(6) 0.128(5) 0.009(5) 0.065(4) 0.019(5)
N9D 0.129(5) 0.065(5) 0.094(4) 0.004(4) 0.045(4) 0.008(4)
N10D 0.111(4) 0.086(6) 0.080(4) 0.007(4) 0.038(3) 0.001(4)
N11D 0.147(6) 0.068(5) 0.090(4) 0.004(3) 0.030(4) -0.007(5)
N12D 0.121(5) 0.061(5) 0.119(5) -0.001(4) 0.038(4) -0.002(4)
C56D 0.123(5) 0.068(6) 0.091(5) 0.002(4) 0.034(4) -0.001(5)
C57D 0.125(5) 0.085(8) 0.109(6) 0.021(6) 0.033(5) 0.011(6)
C58D 0.123(6) 0.132(12) 0.170(9) -0.018(9) 0.037(6) 0.010(8)
C59D 0.124(6) 0.192(17) 0.195(11) -0.023(11) 0.049(6) 0.010(9)
C60D 0.114(6) 0.125(11) 0.151(7) 0.021(7) 0.052(5) 0.013(7)
C61D 0.122(7) 0.154(13) 0.178(9) 0.007(9) 0.073(6) 0.020(8)
C62D 0.153(7) 0.144(12) 0.153(8) 0.019(8) 0.079(6) 0.031(9)
C63D 0.190(8) 0.24(2) 0.190(11) -0.004(12) 0.113(8) 0.063(13)
C64D 0.213(9) 0.164(14) 0.150(9) 0.003(9) 0.111(7) 0.045(12)
C65D 0.171(6) 0.101(9) 0.121(7) 0.008(7) 0.084(5) 0.015(8)
C66D 0.189(6) 0.078(8) 0.087(6) -0.006(5) 0.069(5) 0.008(7)
C67D 0.156(6) 0.065(7) 0.092(6) -0.003(5) 0.054(5) 0.005(6)
C68D 0.169(6) 0.125(11) 0.096(6) -0.015(7) 0.042(5) 0.012(8)
C69D 0.132(6) 0.105(9) 0.100(6) -0.019(6) 0.036(5) 0.001(6)
C70D 0.125(6) 0.067(7) 0.096(5) 0.003(5) 0.041(4) 0.007(5)
C71D 0.110(4) 0.063(6) 0.096(5) 0.000(5) 0.038(4) -0.003(4)
C72D 0.119(5) 0.094(8) 0.084(5) 0.003(5) 0.041(4) 0.005(6)
C73D 0.123(5) 0.116(9) 0.096(6) -0.005(6) 0.052(5) -0.003(6)
C74D 0.136(6) 0.127(10) 0.092(6) -0.014(6) 0.052(5) -0.011(7)
C75D 0.119(4) 0.077(7) 0.086(5) 0.003(5) 0.039(4) 0.001(5)
C76D 0.282(16) 0.069(6) 0.107(6) 0.009(4) 0.030(9) 0.015(10)
C77D 0.211(11) 0.065(5) 0.101(5) 0.010(4) 0.046(7) 0.014(8)
C78D 0.211(11) 0.063(5) 0.101(5) -0.001(4) 0.047(7) -0.017(7)
C79D 0.122(6) 0.067(5) 0.099(4) 0.002(4) 0.029(5) -0.007(5)
C80D 0.38(2) 0.068(6) 0.123(6) 0.009(5) 0.092(12) -0.010(12)
C81D 0.136(7) 0.072(6) 0.103(5) 0.003(5) 0.031(6) 0.002(6)
C82D 0.304(17) 0.064(6) 0.110(6) 0.000(6) 0.029(10) -0.035(10)
Zn1E 0.1047(7) 0.0596(7) 0.1130(8) -0.0037(6) 0.0300(6) 0.0006(6)
O1E 0.365(15) 0.075(6) 0.129(6) -0.020(5) 0.036(8) -0.015(8)
O2E 0.320(11) 0.068(6) 0.112(4) 0.008(4) 0.065(6) 0.003(7)
N1E 0.108(4) 0.083(5) 0.122(6) -0.015(5) 0.033(4) -0.007(4)
N2E 0.114(5) 0.077(5) 0.181(9) 0.008(6) 0.030(6) 0.010(4)
N3E 0.115(4) 0.060(4) 0.110(5) 0.000(4) 0.030(4) 0.001(4)
N4E 0.111(4) 0.053(4) 0.116(5) -0.002(4) 0.037(4) 0.002(3)
N5E 0.147(6) 0.055(4) 0.123(5) -0.005(4) 0.044(5) -0.014(4)
N6E 0.125(5) 0.063(5) 0.097(5) 0.000(4) 0.040(4) -0.010(4)
C1E 0.130(5) 0.056(5) 0.112(7) -0.013(5) 0.036(6) -0.006(4)
C2E 0.121(5) 0.066(6) 0.151(9) -0.004(7) 0.038(7) -0.015(4)
C3E 0.142(7) 0.095(7) 0.196(12) -0.002(9) 0.048(9) -0.031(6)
C4E 0.137(7) 0.121(8) 0.242(15) -0.024(11) 0.075(10) -0.035(6)
C5E 0.107(6) 0.103(6) 0.190(11) -0.010(9) 0.027(7) -0.008(5)
C6E 0.103(6) 0.116(7) 0.185(11) -0.014(9) 0.042(7) -0.002(5)
C7E 0.106(6) 0.105(7) 0.243(15) 0.000(10) 0.042(8) 0.007(6)
C8E 0.136(7) 0.125(9) 0.269(17) 0.026(13) 0.047(11) 0.040(7)
C9E 0.136(8) 0.112(9) 0.289(18) 0.046(13) 0.036(11) 0.048(7)
C10E 0.126(6) 0.073(7) 0.156(9) -0.005(7) 0.021(7) 0.010(5)
C11E 0.156(6) 0.054(6) 0.145(9) 0.011(6) 0.040(8) 0.015(5)
C12E 0.138(6) 0.062(6) 0.136(8) -0.004(6) 0.041(7) -0.002(5)
C13E 0.171(8) 0.065(6) 0.172(10) 0.009(7) 0.070(9) -0.001(6)
C14E 0.131(7) 0.068(6) 0.172(10) 0.015(7) 0.058(7) -0.001(5)
C15E 0.122(6) 0.062(5) 0.115(7) -0.006(5) 0.039(6) -0.008(4)
C16E 0.113(5) 0.066(5) 0.117(7) -0.008(6) 0.042(5) -0.009(4)
C17E 0.117(5) 0.061(5) 0.111(6) -0.004(5) 0.045(5) -0.005(4)
C18E 0.111(6) 0.065(6) 0.160(9) -0.005(7) 0.048(6) 0.006(4)
C19E 0.132(6) 0.061(6) 0.161(9) 0.005(7) 0.054(7) 0.012(5)
C20E 0.126(5) 0.048(5) 0.120(7) -0.007(5) 0.047(6) -0.006(4)
C21E 0.189(10) 0.069(6) 0.120(6) -0.008(4) 0.033(8) -0.014(7)
C22E 0.164(8) 0.058(5) 0.116(5) -0.002(5) 0.052(6) -0.002(7)
C23E 0.167(9) 0.056(5) 0.107(5) -0.008(4) 0.036(6) -0.006(6)
C24E 0.133(7) 0.057(4) 0.100(5) 0.001(4) 0.048(5) -0.013(5)
C25E 0.276(15) 0.074(6) 0.102(6) 0.001(5) 0.039(9) -0.019(10)
C26E 0.125(7) 0.054(5) 0.107(6) 0.000(4) 0.031(5) 0.001(5)
C27E 0.248(14) 0.072(6) 0.109(6) 0.009(6) 0.059(8) -0.017(9)
Zn2E 0.1224(7) 0.0570(7) 0.0873(6) -0.0109(5) 0.0493(5) -0.0101(6)
O3E 0.391(15) 0.073(5) 0.111(6) -0.022(4) 0.068(8) -0.029(8)
O4E 0.324(12) 0.078(5) 0.084(4) 0.003(4) 0.047(6) -0.009(7)
N7E 0.114(4) 0.072(5) 0.091(4) -0.011(4) 0.040(4) -0.003(4)
N8E 0.129(5) 0.074(6) 0.098(4) -0.019(4) 0.055(4) -0.010(4)
N9E 0.143(5) 0.051(5) 0.085(4) -0.006(4) 0.051(4) -0.014(4)
N10E 0.123(4) 0.067(5) 0.079(4) -0.012(4) 0.042(3) -0.008(4)
N11E 0.148(6) 0.071(4) 0.082(4) -0.013(3) 0.043(4) -0.015(5)
N12E 0.128(5) 0.071(5) 0.082(4) -0.004(4) 0.036(4) -0.004(4)
C56E 0.129(5) 0.078(7) 0.077(4) -0.013(4) 0.041(4) -0.015(6)
C57E 0.122(5) 0.078(7) 0.103(6) -0.025(5) 0.045(5) -0.017(6)
C58E 0.144(6) 0.140(11) 0.112(6) -0.044(7) 0.050(5) -0.045(8)
C59E 0.115(6) 0.191(15) 0.134(7) -0.036(9) 0.049(5) -0.030(8)
C60E 0.118(6) 0.126(10) 0.121(6) -0.033(7) 0.055(5) -0.034(7)
C61E 0.125(6) 0.140(11) 0.124(6) -0.012(7) 0.064(5) -0.021(7)
C62E 0.142(6) 0.116(9) 0.121(6) -0.024(7) 0.076(5) -0.035(7)
C63E 0.175(8) 0.156(13) 0.156(9) -0.058(10) 0.102(7) -0.037(10)
C64E 0.180(8) 0.142(12) 0.132(7) -0.040(8) 0.101(7) -0.034(9)
C65E 0.153(5) 0.067(7) 0.097(5) -0.011(5) 0.059(5) -0.007(6)
C66E 0.171(6) 0.072(7) 0.075(5) -0.014(5) 0.062(5) -0.019(6)
C67E 0.150(5) 0.057(6) 0.085(5) -0.012(5) 0.051(5) -0.016(6)
C68E 0.153(6) 0.110(10) 0.101(6) -0.034(7) 0.042(5) -0.034(8)
C69E 0.150(6) 0.123(10) 0.098(6) -0.028(7) 0.043(5) -0.012(7)
C70E 0.124(6) 0.062(6) 0.096(5) -0.016(5) 0.044(4) -0.012(5)
C71E 0.118(5) 0.074(7) 0.102(5) -0.017(5) 0.045(4) -0.010(5)
C72E 0.117(5) 0.078(7) 0.092(5) -0.008(5) 0.046(4) -0.003(5)
C73E 0.135(6) 0.113(9) 0.106(6) -0.033(7) 0.059(5) -0.014(7)
C74E 0.131(6) 0.112(9) 0.100(6) -0.026(6) 0.052(5) 0.008(7)
C75E 0.132(5) 0.071(7) 0.085(5) -0.010(5) 0.046(4) -0.010(6)
C76E 0.220(11) 0.070(5) 0.085(5) -0.013(4) 0.047(7) -0.022(8)
C77E 0.163(8) 0.060(5) 0.086(5) -0.007(4) 0.037(6) 0.012(6)
C78E 0.195(10) 0.070(5) 0.083(4) -0.007(4) 0.050(6) -0.009(7)
C79E 0.122(6) 0.066(5) 0.076(4) -0.003(4) 0.035(4) -0.010(5)
C80E 0.319(18) 0.071(7) 0.085(5) -0.003(5) 0.043(9) -0.018(10)
C81E 0.135(7) 0.056(5) 0.086(5) -0.004(4) 0.040(5) -0.004(5)
C82E 0.260(14) 0.083(7) 0.083(6) 0.007(5) 0.039(8) -0.015(9)

loop_
_atom_type_symbol
_atom_type_description
_atom_type_scat_dispersion_real
_atom_type_scat_dispersion_imag
_atom_type_scat_source
C C 0.0033 0.0016 'International Tables Vol C Tables 4.2.6.8 and 6.1.1.4'
H H 0.0000 0.0000 'International Tables Vol C Tables 4.2.6.8 and 6.1.1.4'
N N 0.0061 0.0033 'International Tables Vol C Tables 4.2.6.8 and 6.1.1.4'
O O 0.0106 0.0060 'International Tables Vol C Tables 4.2.6.8 and 6.1.1.4'
Zn Zn 0.2839 1.4301 'International Tables Vol C Tables 4.2.6.8 and 6.1.1.4'

loop_
_geom_angle_atom_site_label_1
_geom_angle_atom_site_label_2
_geom_angle_atom_site_label_3
_geom_angle
N3A Zn1A N4A 89.5(3)
N3A Zn1A N1A 164.8(2)
N4A Zn1A N1A 88.4(3)
N3A Zn1A N2A 88.8(3)
N4A Zn1A N2A 165.0(2)
N1A Zn1A N2A 89.4(3)
N3A Zn1A N6E 96.45(19)
N4A Zn1A N6E 95.0(2)
N1A Zn1A N6E 98.8(2)
N2A Zn1A N6E 100.1(2)
C2A N1A C5A 106.2(7)
C2A N1A Zn1A 126.6(6)
C5A N1A Zn1A 126.0(6)
C10A N2A C7A 107.3(7)
C10A N2A Zn1A 126.7(6)
C7A N2A Zn1A 125.9(6)
C15A N3A C12A 107.1(7)
C15A N3A Zn1A 126.2(6)
C12A N3A Zn1A 126.6(6)
C20A N4A C17A 106.3(7)
C20A N4A Zn1A 125.9(6)
C17A N4A Zn1A 126.6(5)
C22A N5A C21A 111.1(7)
C22A N5A C1A 127.3(8)
C21A N5A C1A 121.6(8)
C26A N6A C27A 117.7(9)
C26A N6A Zn2B 124.3(7)
C27A N6A Zn2B 117.9(7)
C20A C1A C2A 127.6(8)
C20A C1A N5A 117.8(6)
C2A C1A N5A 114.2(5)
N1A C2A C1A 123.8(8)
N1A C2A C3A 109.6(8)
C1A C2A C3A 126.6(9)
C4A C3A C2A 107.4(9)
C3A C4A C5A 108.0(9)
N1A C5A C6A 125.7(8)
N1A C5A C4A 108.8(8)
C6A C5A C4A 125.6(9)
C7A C6A C5A 125.2(8)
C7A C6A C28A 117.5(7)
C5A C6A C28A 117.3(7)
N2A C7A C6A 126.6(9)
N2A C7A C8A 107.3(8)
C6A C7A C8A 126.1(9)
C9A C8A C7A 107.7(10)
C8A C9A C10A 107.2(10)
N2A C10A C11A 125.1(8)
N2A C10A C9A 110.5(8)
C11A C10A C9A 124.3(9)
C12A C11A C10A 125.8(8)
C12A C11A C42A 116.0(6)
C10A C11A C42A 117.9(6)
N3A C12A C11A 125.8(8)
N3A C12A C13A 108.6(7)
C11A C12A C13A 125.6(8)
C14A C13A C12A 107.3(8)
C13A C14A C15A 107.9(8)
N3A C15A C16A 126.5(8)
N3A C15A C14A 109.0(8)
C16A C15A C14A 124.4(8)
C17A C16A C15A 125.0(8)
C17A C16A C71A 116.1(7)
C15A C16A C71A 118.9(7)
C16A C17A N4A 124.7(8)
C16A C17A C18A 126.4(8)
N4A C17A C18A 108.9(7)
C19A C18A C17A 108.9(9)
C18A C19A C20A 106.7(9)
C1A C20A N4A 124.7(8)
C1A C20A C19A 126.0(8)
N4A C20A C19A 109.2(7)
O1A C21A N5A 125.6(10)
O1A C21A C23A 129.1(10)
N5A C21A C23A 105.3(8)
O2A C22A N5A 125.1(9)
O2A C22A C24A 128.1(9)
N5A C22A C24A 106.9(8)
C24A C23A C25A 118.4(9)
C24A C23A C21A 109.1(8)
C25A C23A C21A 132.6(10)
C23A C24A C26A 120.0(8)
C23A C24A C22A 107.6(8)
C26A C24A C22A 132.3(9)
C23A C25A C27A 119.0(11)
N6A C26A C24A 122.1(9)
N6A C27A C25A 122.8(10)
C33A C28A C29A 119.5(13)
C33A C28A C6A 119.2(13)
C29A C28A C6A 121.3(13)
C28A C29A C30A 116.9(15)
C31A C30A C29A 118.7(17)
C31A C30A C34A 122.3(19)
C29A C30A C34A 119.0(19)
C30A C31A C32A 127.3(19)
C31A C32A C33A 115.1(18)
C31A C32A C38A 121.6(19)
C33A C32A C38A 123.4(19)
C32A C33A C28A 122.5(16)
C36A C34A C37A 109(3)
C36A C34A C35A 111(3)
C37A C34A C35A 111(2)
C36A C34A C30A 112(3)
C37A C34A C30A 107(2)
C35A C34A C30A 107(2)
C40A C38A C41A 109(3)
C40A C38A C32A 108(2)
C41A C38A C32A 111(3)
C43A C42A C47A 123.8(11)
C43A C42A C11A 120.6(11)
C47A C42A C11A 115.6(10)
C42A C43A C44A 117.2(13)
C43A C44A C45A 120.2(14)
C43A C44A C48A 117.3(16)
C45A C44A C48A 122.5(15)
C46A C45A C44A 123.3(14)
C45A C46A C47A 116.9(12)
C45A C46A C52A 124.1(13)
C47A C46A C52A 119.1(13)
C46A C47A C42A 118.6(11)
C51A C48A C44A 114(2)
C51A C48A C50A 110(2)
C44A C48A C50A 106.9(19)
C51A C48A C49A 112(2)
C44A C48A C49A 105.6(18)
C50A C48A C49A 108(2)
C55A C52A C46A 115.3(16)
C55A C52A C53A 114.3(17)
C46A C52A C53A 106.8(15)
C55A C52A C54A 103.3(17)
C46A C52A C54A 108.8(15)
C53A C52A C54A 107.9(17)
N8A Zn2A N10A 163.2(2)
N8A Zn2A N9A 89.9(3)
N10A Zn2A N9A 89.0(3)
N8A Zn2A N7A 88.1(3)
N10A Zn2A N7A 88.2(3)
N9A Zn2A N7A 163.4(2)
N8A Zn2A N6B 102.9(2)
N10A Zn2A N6B 93.7(2)
N9A Zn2A N6B 98.9(2)
N7A Zn2A N6B 97.6(2)
C60A N7A C57A 105.2(8)
C60A N7A Zn2A 127.4(7)
C57A N7A Zn2A 126.5(6)
C62A N8A C65A 105.5(8)
C62A N8A Zn2A 128.3(7)
C65A N8A Zn2A 126.1(6)
C70A N9A C67A 107.2(7)
C70A N9A Zn2A 125.9(6)
C67A N9A Zn2A 126.6(6)
C75A N10A C72A 107.1(7)
C75A N10A Zn2A 125.7(6)
C72A N10A Zn2A 126.2(6)
C76A N11A C77A 111.6(8)
C76A N11A C56A 122.7(8)
C77A N11A C56A 125.7(8)
C81A N12A C82A 118.1(9)
C81A N12A Zn2E 121.0(6)
C82A N12A Zn2E 120.9(7)
C75A C56A C57A 127.3(8)
C75A C56A N11A 118.6(5)
C57A C56A N11A 113.9(6)
C56A C57A N7A 124.0(8)
C56A C57A C58A 125.0(9)
N7A C57A C58A 111.0(8)
C59A C58A C57A 105.3(10)
C58A C59A C60A 108.9(10)
N7A C60A C61A 122.8(10)
N7A C60A C59A 109.6(9)
C61A C60A C59A 127.5(10)
C60A C61A C62A 127.6(10)
C60A C61A C83A 117.1(8)
C62A C61A C83A 115.2(8)
N8A C62A C61A 124.0(10)
N8A C62A C63A 111.3(9)
C61A C62A C63A 124.7(10)
C64A C63A C62A 105.5(10)
C63A C64A C65A 109.3(10)
C66A C65A N8A 125.2(8)
C66A C65A C64A 126.4(9)
N8A C65A C64A 108.4(8)
C65A C66A C67A 125.8(9)
C65A C66A C97A 115.3(7)
C67A C66A C97A 118.5(7)
N9A C67A C66A 125.5(8)
N9A C67A C68A 108.0(8)
C66A C67A C68A 126.5(9)
C69A C68A C67A 109.6(10)
C68A C69A C70A 105.4(9)
N9A C70A C71A 127.0(8)
N9A C70A C69A 109.8(8)
C71A C70A C69A 123.2(8)
C72A C71A C70A 125.5(8)
C72A C71A C16A 116.5(8)
C70A C71A C16A 117.9(8)
C71A C72A N10A 124.4(8)
C71A C72A C73A 126.9(9)
N10A C72A C73A 108.8(8)
C74A C73A C72A 108.9(9)
C73A C74A C75A 106.1(9)
N10A C75A C56A 126.2(8)
N10A C75A C74A 109.0(8)
C56A C75A C74A 124.9(8)
O3A C76A N11A 126.3(10)
O3A C76A C78A 129.0(10)
N11A C76A C78A 104.8(8)
O4A C77A N11A 124.2(10)
O4A C77A C79A 128.9(10)
N11A C77A C79A 106.8(7)
C79A C78A C80A 121.2(9)
C79A C78A C76A 108.7(8)
C80A C78A C76A 130.2(9)
C81A C79A C78A 119.5(8)
C81A C79A C77A 132.4(8)
C78A C79A C77A 108.1(8)
C78A C80A C82A 114.9(10)
N12A C81A C79A 122.0(9)
N12A C82A C80A 124.4(10)
C88A C83A C84A 128.8(18)
C88A C83A C61A 114.5(17)
C84A C83A C61A 116.7(18)
C83A C84A C85A 116(2)
C86A C85A C84A 114(2)
C87A C86A C85A 128(2)
C86A C87A C88A 118(2)
C86A C87A C93A 124(2)
C88A C87A C93A 118(2)
C83A C88A C87A 114.4(19)
C94A C93A C95A 107(3)
C94A C93A C96A 110(3)
C95A C93A C96A 108(2)
C94A C93A C87A 110(3)
C95A C93A C87A 113(2)
C96A C93A C87A 108(2)
C98A C97A C3AA 120.7(14)
C98A C97A C66A 121.5(14)
C3AA C97A C66A 117.8(12)
C97A C98A C99A 120.0(17)
C1AA C99A C98A 117.3(18)
C1AA C99A C4AA 118(2)
C98A C99A C4AA 125(2)
C99A C1AA C2AA 128(2)
C1AA C2AA C3AA 113.5(18)
C1AA C2AA C8AA 127(2)
C3AA C2AA C8AA 119.9(19)
C2AA C3AA C97A 120.9(17)
C99A C4AA C6AA 114(2)
C99A C4AA C5AA 110.5(19)
C6AA C4AA C5AA 108(2)
C99A C4AA C7AA 108(2)
C6AA C4AA C7AA 109(2)
C5AA C4AA C7AA 108(2)
C2BA C8AA C9AA 110(2)
C2BA C8AA C2AA 117(2)
C9AA C8AA C2AA 107.4(19)
C2BA C8AA C1BA 108(2)
C9AA C8AA C1BA 105(2)
C2AA C8AA C1BA 109(2)
N1B Zn1B N4B 88.7(3)
N1B Zn1B N2B 88.7(4)
N4B Zn1B N2B 165.0(3)
N1B Zn1B N3B 165.1(3)
N4B Zn1B N3B 89.4(3)
N2B Zn1B N3B 89.3(4)
N1B Zn1B N12C 98.5(2)
N4B Zn1B N12C 95.4(2)
N2B Zn1B N12C 99.6(2)
N3B Zn1B N12C 96.4(2)
C5B N1B C2B 106.5(8)
C5B N1B Zn1B 126.9(7)
C2B N1B Zn1B 126.0(6)
C7B N2B C10B 107.2(8)
C7B N2B Zn1B 127.5(8)
C10B N2B Zn1B 125.1(7)
C15B N3B C12B 106.2(8)
C15B N3B Zn1B 126.5(6)
C12B N3B Zn1B 126.7(7)
C20B N4B C17B 106.1(7)
C20B N4B Zn1B 126.7(7)
C17B N4B Zn1B 126.7(6)
C21B N5B C22B 110.4(8)
C21B N5B C1B 120.8(8)
C22B N5B C1B 128.8(8)
C26B N6B C27B 118.3(9)
C26B N6B Zn2A 122.7(7)
C27B N6B Zn2A 119.0(7)
C20B C1B N5B 120.5(6)
C20B C1B C2B 126.6(9)
N5B C1B C2B 112.9(6)
N1B C2B C1B 124.1(8)
N1B C2B C3B 109.4(9)
C1B C2B C3B 126.6(9)
C4B C3B C2B 106.3(10)
C3B C4B C5B 109.8(10)
N1B C5B C6B 124.1(11)
N1B C5B C4B 108.0(9)
C6B C5B C4B 127.8(11)
C5B C6B C7B 127.6(11)
C5B C6B C28B 117.7(8)
C7B C6B C28B 114.6(8)
N2B C7B C6B 124.3(11)
N2B C7B C8B 108.5(10)
C6B C7B C8B 127.2(12)
C9B C8B C7B 108.4(12)
C8B C9B C10B 106.9(12)
C9B C10B N2B 109.0(10)
C9B C10B C11B 126.5(11)
N2B C10B C11B 124.4(10)
C12B C11B C10B 127.8(10)
C12B C11B C42B 118.3(8)
C10B C11B C42B 113.6(7)
C11B C12B N3B 124.7(10)
C11B C12B C13B 126.5(10)
N3B C12B C13B 108.8(9)
C14B C13B C12B 107.2(10)
C13B C14B C15B 108.1(10)
N3B C15B C16B 125.2(8)
N3B C15B C14B 109.5(8)
C16B C15B C14B 125.1(9)
C15B C16B C17B 126.1(9)
C15B C16B C71B 117.5(8)
C17B C16B C71B 116.4(8)
N4B C17B C16B 124.9(9)
N4B C17B C18B 110.4(8)
C16B C17B C18B 124.6(9)
C19B C18B C17B 106.6(9)
C18B C19B C20B 106.8(9)
N4B C20B C1B 125.3(9)
N4B C20B C19B 110.1(8)
C1B C20B C19B 124.6(8)
O1B C21B N5B 125.1(10)
O1B C21B C23B 128.1(10)
N5B C21B C23B 106.8(8)
O2B C22B N5B 123.7(10)
O2B C22B C24B 128.5(10)
N5B C22B C24B 107.7(8)
C24B C23B C25B 120.8(9)
C24B C23B C21B 108.1(9)
C25B C23B C21B 131.0(10)
C23B C24B C26B 119.7(9)
C23B C24B C22B 106.9(8)
C26B C24B C22B 133.3(9)
C23B C25B C27B 114.5(10)
N6B C26B C24B 122.0(9)
N6B C27B C25B 124.5(11)
C29B C28B C33B 118.7(16)
C29B C28B C6B 121.4(19)
C33B C28B C6B 119.9(19)
C28B C29B C30B 123(2)
C31B C30B C29B 116(2)
C32B C31B C30B 124(2)
C31B C32B C33B 119(2)
C31B C32B C38B 123(2)
C33B C32B C38B 118(2)
C28B C33B C32B 120(2)
C39B C38B C32B 109(3)
C43B C42B C47B 125.6(14)
C43B C42B C11B 119.9(15)
C47B C42B C11B 114.6(16)
C42B C43B C44B 118.3(16)
C45B C44B C43B 113.8(18)
C45B C44B C48B 125(2)
C43B C44B C48B 120.7(19)
C44B C45B C46B 133(2)
C45B C46B C47B 112(2)
C46B C47B C42B 117.9(19)
C51B C48B C50B 109(2)
C51B C48B C44B 117(2)
C50B C48B C44B 113(2)
C51B C48B C49B 102(2)
C50B C48B C49B 108(3)
C44B C48B C49B 107(2)
N10B Zn2B N7B 88.0(3)
N10B Zn2B N8B 164.8(3)
N7B Zn2B N8B 89.7(4)
N10B Zn2B N9B 89.0(3)
N7B Zn2B N9B 165.0(3)
N8B Zn2B N9B 89.3(4)
N10B Zn2B N6A 92.8(2)
N7B Zn2B N6A 96.1(2)
N8B Zn2B N6A 102.3(2)
N9B Zn2B N6A 98.7(2)
C57B N7B C60B 106.6(8)
C57B N7B Zn2B 127.3(7)
C60B N7B Zn2B 125.6(7)
C62B N8B C65B 105.8(9)
C62B N8B Zn2B 126.9(8)
C65B N8B Zn2B 127.2(8)
C70B N9B C67B 108.1(8)
C70B N9B Zn2B 125.6(6)
C67B N9B Zn2B 125.9(7)
C72B N10B C75B 106.1(7)
C72B N10B Zn2B 126.4(6)
C75B N10B Zn2B 126.5(6)
C77B N11B C76B 111.0(7)
C77B N11B C56B 126.3(8)
C76B N11B C56B 122.7(7)
C81B N12B C82B 120.2(8)
C81B N12B Zn1C 119.2(6)
C82B N12B Zn1C 120.5(7)
C75B C56B C57B 128.4(9)
C75B C56B N11B 117.6(6)
C57B C56B N11B 114.0(6)
N7B C57B C56B 122.9(9)
N7B C57B C58B 109.9(9)
C56B C57B C58B 127.2(10)
C59B C58B C57B 106.8(11)
C58B C59B C60B 107.0(10)
N7B C60B C61B 123.3(11)
N7B C60B C59B 109.7(10)
C61B C60B C59B 127.0(11)
C62B C61B C60B 129.1(11)
C62B C61B C83B 116.5(8)
C60B C61B C83B 114.1(8)
N8B C62B C61B 124.1(11)
N8B C62B C63B 107.4(10)
C61B C62B C63B 128.3(11)
C64B C63B C62B 110.0(13)
C63B C64B C65B 105.1(12)
C66B C65B N8B 124.1(10)
C66B C65B C64B 124.3(11)
N8B C65B C64B 111.6(10)
C65B C66B C67B 127.2(10)
C65B C66B C97B 118.6(7)
C67B C66B C97B 113.9(7)
N9B C67B C66B 125.8(9)
N9B C67B C68B 108.8(9)
C66B C67B C68B 125.4(10)
C69B C68B C67B 108.3(10)
C68B C69B C70B 105.4(10)
N9B C70B C71B 126.9(9)
N9B C70B C69B 109.4(9)
C71B C70B C69B 123.5(10)
C70B C71B C72B 125.1(9)
C70B C71B C16B 118.2(9)
C72B C71B C16B 116.7(9)
N10B C72B C71B 124.8(9)
N10B C72B C73B 110.3(8)
C71B C72B C73B 124.9(9)
C74B C73B C72B 107.4(9)
C73B C74B C75B 107.2(9)
C56B C75B N10B 125.1(9)
C56B C75B C74B 125.9(9)
N10B C75B C74B 108.9(8)
O3B C76B N11B 123.4(10)
O3B C76B C78B 130.1(10)
N11B C76B C78B 106.5(7)
O4B C77B N11B 124.5(9)
O4B C77B C79B 128.1(9)
N11B C77B C79B 107.4(7)
C80B C78B C79B 119.5(8)
C80B C78B C76B 132.4(9)
C79B C78B C76B 108.1(8)
C81B C79B C78B 120.7(9)
C81B C79B C77B 132.2(8)
C78B C79B C77B 107.0(7)
C78B C80B C82B 117.2(10)
N12B C81B C79B 120.0(9)
N12B C82B C80B 122.2(10)
C88B C83B C84B 122.9(17)
C88B C83B C61B 122.1(17)
C84B C83B C61B 115.0(17)
C83B C84B C85B 118.1(19)
C86B C85B C84B 114.5(18)
C86B C85B C89B 119(2)
C84B C85B C89B 127(2)
C85B C86B C87B 130(2)
C86B C87B C88B 117(2)
C86B C87B C93B 107(2)
C88B C87B C93B 135(2)
C87B C88B C83B 117.6(19)
C92B C89B C85B 111(2)
C92B C89B C91B 113(3)
C85B C89B C91B 107(3)
C92B C89B C90B 110(2)
C85B C89B C90B 107(2)
C91B C89B C90B 108(3)
C96B C93B C95B 114(3)
C96B C93B C87B 115(2)
C95B C93B C87B 110(2)
C96B C93B C94B 103(2)
C95B C93B C94B 108(2)
C87B C93B C94B 107(2)
C98B C97B C3AB 118.2(14)
C98B C97B C66B 122.8(14)
C3AB C97B C66B 119.1(14)
C97B C98B C99B 123.3(16)
C1AB C99B C98B 116.4(17)
C1AB C99B C4AB 119.4(18)
C98B C99B C4AB 124.2(17)
C99B C1AB C2AB 125.3(18)
C1AB C2AB C3AB 117.8(16)
C1AB C2AB C8AB 121.9(18)
C3AB C2AB C8AB 120.3(17)
C2AB C3AB C97B 119.0(16)
C7AB C4AB C5AB 104(2)
C7AB C4AB C99B 110.8(19)
C5AB C4AB C99B 111(2)
C7AB C4AB C6AB 109(2)
C5AB C4AB C6AB 110(2)
C99B C4AB C6AB 112(2)
C9AB C8AB C2BB 108(2)
C9AB C8AB C1BB 110(2)
C2BB C8AB C1BB 111(2)
C9AB C8AB C2AB 114(2)
C2BB C8AB C2AB 106(2)
C1BB C8AB C2AB 108.5(19)
N1C Zn1C N4C 88.92(9)
N1C Zn1C N2C 88.63(8)
N4C Zn1C N2C 164.72(6)
N1C Zn1C N3C 164.58(6)
N4C Zn1C N3C 88.71(8)
N2C Zn1C N3C 89.65(8)
N1C Zn1C N12B 99.82(19)
N4C Zn1C N12B 95.47(18)
N2C Zn1C N12B 99.81(19)
N3C Zn1C N12B 95.56(19)
C2C N1C C5C 105.4
C2C N1C Zn1C 125.51(5)
C5C N1C Zn1C 127.99(5)
C7C N2C C10C 106.7
C7C N2C Zn1C 127.30(6)
C10C N2C Zn1C 125.83(6)
C15C N3C C12C 105.9
C15C N3C Zn1C 127.45(6)
C12C N3C Zn1C 126.54(5)
C17C N4C C20C 106.0
C17C N4C Zn1C 126.93(6)
C20C N4C Zn1C 125.46(6)
C21C N5C C22C 112.0
C21C N5C C1C 122.3
C22C N5C C1C 125.6
C27C N6C C26C 119.7
C27C N6C Zn2D 119.96(7)
C26C N6C Zn2D 120.31(3)
C20C C1C C2C 126.5
C20C C1C N5C 117.2
C2C C1C N5C 115.9
N1C C2C C1C 125.3
N1C C2C C3C 111.1
C1C C2C C3C 123.7
C4C C3C C2C 106.4
C3C C4C C5C 107.0
N1C C5C C6C 123.0
N1C C5C C4C 110.1
C6C C5C C4C 126.8
C7C C6C C5C 127.0
C7C C6C C28C 119.8
C5C C6C C28C 113.2
N2C C7C C6C 125.0
N2C C7C C8C 110.0
C6C C7C C8C 125.0
C9C C8C C7C 107.3
C8C C9C C10C 106.3
C11C C10C N2C 125.6
C11C C10C C9C 124.6
N2C C10C C9C 109.7
C10C C11C C12C 127.1
C10C C11C C42C 118.2
C12C C11C C42C 114.6
N3C C12C C11C 123.9
N3C C12C C13C 109.9
C11C C12C C13C 126.2
C14C C13C C12C 106.7
C13C C14C C15C 108.1
N3C C15C C16C 125.0
N3C C15C C14C 109.5
C16C C15C C14C 125.6
C17C C16C C15C 126.0
C17C C16C C71C 116.7
C15C C16C C71C 117.3
N4C C17C C16C 124.4
N4C C17C C18C 109.7
C16C C17C C18C 125.9
C19C C18C C17C 109.6
C18C C19C C20C 104.8
C1C C20C N4C 125.1
C1C C20C C19C 125.0
N4C C20C C19C 109.9
O1C C21C N5C 126.0
O1C C21C C23C 128.5
N5C C21C C23C 105.5
O2C C22C N5C 126.1
O2C C22C C24C 128.6
N5C C22C C24C 105.2
C24C C23C C25C 120.9
C24C C23C C21C 109.5
C25C C23C C21C 129.6
C23C C24C C26C 122.3
C23C C24C C22C 107.8
C26C C24C C22C 129.9
C23C C25C C27C 113.5
N6C C26C C24C 118.5
N6C C27C C25C 125.0
C33C C28C C29C 121.2
C33C C28C C6C 120.1
C29C C28C C6C 118.8
C28C C29C C30C 117.3
C31C C30C C29C 116.9
C31C C30C C34C 126.8
C29C C30C C34C 116.3
C32C C31C C30C 127.6
C31C C32C C33C 117.7
C31C C32C C38C 124.2
C33C C32C C38C 118.0
C28C C33C C32C 119.3
C37C C34C C35C 111.6
C37C C34C C30C 114.7
C35C C34C C30C 112.4
C37C C34C C36C 105.1
C35C C34C C36C 103.4
C30C C34C C36C 108.6
C40C C38C C32C 113.4
C40C C38C C41C 110.3
C32C C38C C41C 111.4
C40C C38C C39C 106.3
C32C C38C C39C 111.0
C41C C38C C39C 103.9
C43C C42C C47C 118.3
C43C C42C C11C 122.8
C47C C42C C11C 118.9
C42C C43C C44C 122.4
C45C C44C C43C 116.8
C45C C44C C48C 124.9
C43C C44C C48C 118.2
C44C C45C C46C 125.9
C45C C46C C47C 115.9
C45C C46C C52C 125.2
C47C C46C C52C 118.9
C42C C47C C46C 120.7
C49C C48C C51C 100.8
C49C C48C C50C 111.5
C51C C48C C50C 109.4
C49C C48C C44C 115.2
C51C C48C C44C 110.1
C50C C48C C44C 109.5
C53C C52C C55C 108.2
C53C C52C C54C 106.3
C55C C52C C54C 108.3
C53C C52C C46C 120.0
C55C C52C C46C 113.0
C54C C52C C46C 100.1
N7C Zn2C N9C 164.0
N7C Zn2C N8C 89.2
N9C Zn2C N8C 89.0
N7C Zn2C N10C 87.9
N9C Zn2C N10C 89.5
N8C Zn2C N10C 164.0
N7C Zn2C N6D 98.67(19)
N9C Zn2C N6D 97.30(19)
N8C Zn2C N6D 100.5(2)
N10C Zn2C N6D 95.5(2)
C57C N7C C60C 103.9
C57C N7C Zn2C 128.1
C60C N7C Zn2C 127.5
C65C N8C C62C 106.5
C65C N8C Zn2C 126.1
C62C N8C Zn2C 127.2
C70C N9C C67C 106.6
C70C N9C Zn2C 126.6
C67C N9C Zn2C 126.4
C75C N10C C72C 105.6
C75C N10C Zn2C 127.2
C72C N10C Zn2C 126.1
C76C N11C C77C 110.6
C76C N11C C56C 124.0
C77C N11C C56C 125.4
C81C N12C C82C 118.9
C81C N12C Zn1B 121.00(3)
C82C N12C Zn1B 120.11(7)
C57C C56C C75C 126.7
C57C C56C N11C 116.6
C75C C56C N11C 116.6
N7C C57C C56C 123.2
N7C C57C C58C 112.0
C56C C57C C58C 124.8
C59C C58C C57C 106.3
C58C C59C C60C 107.8
C61C C60C N7C 122.8
C61C C60C C59C 127.3
N7C C60C C59C 109.9
C62C C61C C60C 128.6
C62C C61C C83C 115.3
C60C C61C C83C 116.1
N8C C62C C61C 124.0
N8C C62C C63C 108.4
C61C C62C C63C 127.6
C64C C63C C62C 108.0
C63C C64C C65C 107.7
C66C C65C N8C 124.6
C66C C65C C64C 125.7
N8C C65C C64C 109.4
C65C C66C C67C 126.9
C65C C66C C97C 116.8
C67C C66C C97C 116.3
N9C C67C C66C 125.0
N9C C67C C68C 109.1
C66C C67C C68C 126.0
C69C C68C C67C 107.5
C68C C69C C70C 106.6
N9C C70C C71C 125.8
N9C C70C C69C 110.2
C71C C70C C69C 124.0
C72C C71C C70C 126.0
C72C C71C C16C 115.9
C70C C71C C16C 117.9
N10C C72C C71C 124.5
N10C C72C C73C 109.7
C71C C72C C73C 125.8
C74C C73C C72C 107.8
C73C C74C C75C 105.1
N10C C75C C56C 124.1
N10C C75C C74C 111.8
C56C C75C C74C 124.1
O3C C76C N11C 123.1
O3C C76C C78C 129.4
N11C C76C C78C 107.5
O4C C77C N11C 124.6
O4C C77C C79C 128.4
N11C C77C C79C 106.9
C80C C78C C79C 119.5
C80C C78C C76C 132.6
C79C C78C C76C 107.9
C81C C79C C78C 121.3
C81C C79C C77C 131.6
C78C C79C C77C 107.1
C78C C80C C82C 117.0
N12C C81C C79C 120.4
N12C C82C C80C 122.9
C84C C83C C88C 123.2
C84C C83C C61C 117.8
C88C C83C C61C 119.0
C83C C84C C85C 118.5
C86C C85C C84C 116.8
C86C C85C C89C 125.4
C84C C85C C89C 117.8
C87C C86C C85C 124.0
C86C C87C C88C 120.3
C86C C87C C93C 123.1
C88C C87C C93C 116.6
C83C C88C C87C 117.3
C91C C89C C90C 112.4
C91C C89C C85C 111.4
C90C C89C C85C 113.4
C91C C89C C92C 106.6
C90C C89C C92C 105.8
C85C C89C C92C 106.7
C94C C93C C96C 100.5
C94C C93C C95C 117.5
C96C C93C C95C 109.5
C94C C93C C87C 109.9
C96C C93C C87C 112.1
C95C C93C C87C 107.3
C3AC C97C C98C 123.1
C3AC C97C C66C 118.4
C98C C97C C66C 118.5
C99C C98C C97C 116.2
C1AC C99C C98C 117.9
C1AC C99C C4AC 119.1
C98C C99C C4AC 123.0
C2AC C1AC C99C 128.6
C1AC C2AC C3AC 116.0
C1AC C2AC C8AC 121.6
C3AC C2AC C8AC 122.4
C97C C3AC C2AC 118.3
C7AC C4AC C5AC 111.7
C7AC C4AC C6AC 105.1
C5AC C4AC C6AC 105.0
C7AC C4AC C99C 111.3
C5AC C4AC C99C 113.5
C6AC C4AC C99C 109.7
C9AC C8AC C1BC 116.2
C9AC C8AC C2AC 122.9
C1BC C8AC C2AC 112.6
N2D Zn1D N1D 88.3(3)
N2D Zn1D N4D 164.9(2)
N1D Zn1D N4D 89.9(3)
N2D Zn1D N3D 88.8(3)
N1D Zn1D N3D 164.9(2)
N4D Zn1D N3D 89.1(3)
N2D Zn1D N12E 101.6(2)
N1D Zn1D N12E 98.2(2)
N4D Zn1D N12E 93.4(2)
N3D Zn1D N12E 96.9(2)
C2D N1D C5D 105.8(8)
C2D N1D Zn1D 125.7(6)
C5D N1D Zn1D 128.1(7)
C7D N2D C10D 105.7(8)
C7D N2D Zn1D 127.0(7)
C10D N2D Zn1D 127.3(6)
C15D N3D C12D 107.2(7)
C15D N3D Zn1D 125.0(6)
C12D N3D Zn1D 127.3(6)
C17D N4D C20D 106.5(7)
C17D N4D Zn1D 126.3(6)
C20D N4D Zn1D 126.2(6)
C21D N5D C22D 113.1(8)
C21D N5D C1D 122.6(7)
C22D N5D C1D 124.3(8)
C26D N6D C27D 118.6(8)
C26D N6D Zn2C 122.3(6)
C27D N6D Zn2C 119.0(7)
C20D C1D C2D 129.2(9)
C20D C1D N5D 116.5(6)
C2D C1D N5D 114.0(6)
N1D C2D C1D 123.8(9)
N1D C2D C3D 109.4(8)
C1D C2D C3D 126.7(9)
C4D C3D C2D 106.9(10)
C3D C4D C5D 107.1(10)
N1D C5D C6D 123.5(9)
N1D C5D C4D 110.8(9)
C6D C5D C4D 125.7(10)
C7D C6D C5D 126.9(9)
C7D C6D C28D 117.1(7)
C5D C6D C28D 116.1(7)
N2D C7D C6D 124.9(9)
N2D C7D C8D 110.1(9)
C6D C7D C8D 124.9(10)
C9D C8D C7D 105.7(10)
C8D C9D C10D 109.3(10)
C9D C10D N2D 109.1(8)
C9D C10D C11D 127.1(10)
N2D C10D C11D 123.7(8)
C10D C11D C12D 127.3(9)
C10D C11D C42D 115.1(6)
C12D C11D C42D 117.4(7)
N3D C12D C11D 124.8(8)
N3D C12D C13D 108.5(8)
C11D C12D C13D 126.8(9)
C14D C13D C12D 108.5(9)
C13D C14D C15D 106.7(9)
N3D C15D C16D 126.5(8)
N3D C15D C14D 109.1(8)
C16D C15D C14D 124.4(8)
C17D C16D C15D 124.9(8)
C17D C16D C71D 118.2(7)
C15D C16D C71D 116.8(7)
N4D C17D C16D 125.9(8)
N4D C17D C18D 109.1(8)
C16D C17D C18D 125.1(8)
C19D C18D C17D 108.5(9)
C18D C19D C20D 106.3(9)
C1D C20D N4D 123.7(8)
C1D C20D C19D 126.6(8)
N4D C20D C19D 109.7(8)
O1D C21D N5D 124.6(9)
O1D C21D C23D 130.0(10)
N5D C21D C23D 105.4(8)
O2D C22D N5D 127.0(9)
O2D C22D C24D 128.0(9)
N5D C22D C24D 105.0(8)
C24D C23D C25D 118.8(9)
C24D C23D C21D 109.3(8)
C25D C23D C21D 131.9(9)
C26D C24D C23D 120.6(8)
C26D C24D C22D 132.3(8)
C23D C24D C22D 107.1(8)
C23D C25D C27D 116.1(10)
N6D C26D C24D 121.5(9)
N6D C27D C25D 124.4(10)
C29D C28D C33D 125.7(16)
C29D C28D C6D 118.4(16)
C33D C28D C6D 115.9(15)
C28D C29D C30D 118.2(18)
C31D C30D C29D 112.5(18)
C31D C30D C34D 125(2)
C29D C30D C34D 122(2)
C32D C31D C30D 131.4(19)
C31D C32D C33D 114.3(17)
C31D C32D C38D 126.1(19)
C33D C32D C38D 119.6(18)
C28D C33D C32D 118.0(16)
C35D C34D C30D 112(3)
C41D C38D C32D 115(2)
C41D C38D C40D 110(2)
C32D C38D C40D 111(2)
C41D C38D C39D 109(2)
C32D C38D C39D 101.2(18)
C40D C38D C39D 110(2)
C43D C42D C47D 123.3(12)
C43D C42D C11D 118.7(11)
C47D C42D C11D 118.0(11)
C42D C43D C44D 116.1(13)
C45D C44D C43D 120.7(16)
C45D C44D C48D 121.9(18)
C43D C44D C48D 117.4(17)
C44D C45D C46D 127.1(18)
C45D C46D C47D 113.1(15)
C45D C46D C52D 126.6(18)
C47D C46D C52D 120.3(17)
C42D C47D C46D 119.6(14)
C49D C48D C51D 111(2)
C49D C48D C44D 109.9(19)
C51D C48D C44D 110(2)
C49D C48D C50D 114(2)
C51D C48D C50D 104(2)
C44D C48D C50D 107(2)
C54D C52D C46D 110.3(17)
C54D C52D C53D 113(2)
C46D C52D C53D 110(2)
C54D C52D C55D 109(2)
C46D C52D C55D 106.9(19)
C53D C52D C55D 108(2)
N8D Zn2D N10D 163.1(2)
N8D Zn2D N9D 89.0(3)
N10D Zn2D N9D 89.3(3)
N8D Zn2D N7D 88.4(3)
N10D Zn2D N7D 88.4(3)
N9D Zn2D N7D 163.2(2)
N8D Zn2D N6C 99.9(2)
N10D Zn2D N6C 96.9(2)
N9D Zn2D N6C 97.54(19)
N7D Zn2D N6C 99.3(2)
C60D N7D C57D 106.8(8)
C60D N7D Zn2D 126.2(7)
C57D N7D Zn2D 125.8(6)
C62D N8D C65D 106.3(8)
C62D N8D Zn2D 127.7(7)
C65D N8D Zn2D 125.9(6)
C70D N9D C67D 107.0(7)
C70D N9D Zn2D 126.2(6)
C67D N9D Zn2D 126.2(6)
C75D N10D C72D 106.4(6)
C75D N10D Zn2D 126.7(5)
C72D N10D Zn2D 125.5(5)
C77D N11D C76D 110.8(8)
C77D N11D C56D 128.3(8)
C76D N11D C56D 120.9(8)
C82D N12D C81D 118.1(9)
C82D N12D Zn1E 117.5(7)
C81D N12D Zn1E 124.4(7)
C75D C56D C57D 127.2(8)
C75D C56D N11D 118.7(5)
C57D C56D N11D 114.0(6)
N7D C57D C56D 124.3(9)
N7D C57D C58D 110.2(9)
C56D C57D C58D 125.5(9)
C59D C58D C57D 106.2(11)
C58D C59D C60D 108.3(11)
N7D C60D C61D 124.6(10)
N7D C60D C59D 108.5(9)
C61D C60D C59D 126.9(10)
C62D C61D C60D 127.2(10)
C62D C61D C83D 117.0(8)
C60D C61D C83D 115.7(8)
N8D C62D C61D 124.5(10)
N8D C62D C63D 108.6(9)
C61D C62D C63D 126.9(10)
C64D C63D C62D 107.3(10)
C63D C64D C65D 107.5(10)
C66D C65D N8D 124.7(8)
C66D C65D C64D 124.8(10)
N8D C65D C64D 110.4(9)
C65D C66D C67D 127.1(8)
C65D C66D C97D 118.5(6)
C67D C66D C97D 114.2(7)
N9D C67D C66D 125.4(9)
N9D C67D C68D 106.4(7)
C66D C67D C68D 128.2(8)
C69D C68D C67D 109.9(10)
C68D C69D C70D 107.9(9)
N9D C70D C71D 125.4(8)
N9D C70D C69D 108.8(7)
C71D C70D C69D 125.8(8)
C72D C71D C70D 126.3(8)
C72D C71D C16D 116.8(7)
C70D C71D C16D 116.8(7)
C71D C72D N10D 125.5(7)
C71D C72D C73D 125.2(8)
N10D C72D C73D 109.2(7)
C74D C73D C72D 106.4(8)
C73D C74D C75D 108.1(8)
N10D C75D C56D 124.0(7)
N10D C75D C74D 109.8(7)
C56D C75D C74D 126.1(8)
O3D C76D N11D 124.8(10)
O3D C76D C78D 129.1(11)
N11D C76D C78D 106.1(8)
O4D C77D N11D 123.2(10)
O4D C77D C79D 129.4(10)
N11D C77D C79D 107.4(8)
C79D C78D C80D 118.2(9)
C79D C78D C76D 108.9(8)
C80D C78D C76D 132.9(10)
C81D C79D C78D 120.3(9)
C81D C79D C77D 132.9(9)
C78D C79D C77D 106.8(8)
C78D C80D C82D 117.6(11)
N12D C81D C79D 122.0(10)
N12D C82D C80D 123.8(11)
C84D C83D C88D 120.6(17)
C84D C83D C61D 123.2(18)
C88D C83D C61D 116.2(16)
C83D C84D C85D 116.4(19)
C86D C85D C84D 122.4(19)
C86D C85D C89D 124(2)
C84D C85D C89D 114.0(19)
C87D C86D C85D 119.3(18)
C88D C87D C86D 118.1(19)
C88D C87D C93D 124(2)
C86D C87D C93D 118.2(19)
C87D C88D C83D 123(2)
C90D C89D C85D 110(2)
C90D C89D C92D 109(2)
C85D C89D C92D 112(2)
C90D C89D C91D 113(3)
C85D C89D C91D 107(2)
C92D C89D C91D 106(2)
C96D C93D C94D 110(3)
C96D C93D C95D 111(3)
C94D C93D C95D 108(2)
C96D C93D C87D 108(2)
C94D C93D C87D 107(2)
C95D C93D C87D 113(2)
C3AD C97D C98D 119.2(14)
C3AD C97D C66D 122.5(13)
C98D C97D C66D 118.3(14)
C97D C98D C99D 121.6(18)
C1AD C99D C98D 117.3(18)
C1AD C99D C4AD 127.4(19)
C98D C99D C4AD 115.2(18)
C99D C1AD C2AD 125.3(18)
C1AD C2AD C3AD 114.8(16)
C1AD C2AD C8AD 127.5(19)
C3AD C2AD C8AD 117.7(18)
C97D C3AD C2AD 121.8(15)
C5AD C4AD C99D 115(2)
C5AD C4AD C6AD 111(2)
C99D C4AD C6AD 110(2)
C5AD C4AD C7AD 104(2)
C99D C4AD C7AD 107.5(18)
C6AD C4AD C7AD 109(2)
C9AD C8AD C2AD 112(2)
C9AD C8AD C2BD 110(2)
C2AD C8AD C2BD 111.0(19)
C9AD C8AD C1BD 105(2)
C2AD C8AD C1BD 111(2)
C2BD C8AD C1BD 108(2)
N1E Zn1E N4E 88.7(3)
N1E Zn1E N3E 162.9(2)
N4E Zn1E N3E 89.4(3)
N1E Zn1E N2E 89.1(4)
N4E Zn1E N2E 163.0(3)
N3E Zn1E N2E 87.9(3)
N1E Zn1E N12D 98.7(2)
N4E Zn1E N12D 94.9(2)
N3E Zn1E N12D 98.4(2)
N2E Zn1E N12D 102.1(2)
C2E N1E C5E 105.8(8)
C2E N1E Zn1E 126.7(6)
C5E N1E Zn1E 126.7(7)
C7E N2E C10E 106.1(8)
C7E N2E Zn1E 126.6(7)
C10E N2E Zn1E 127.2(7)
C15E N3E C12E 106.4(7)
C15E N3E Zn1E 125.5(6)
C12E N3E Zn1E 127.8(6)
C20E N4E C17E 106.1(7)
C20E N4E Zn1E 125.8(6)
C17E N4E Zn1E 127.0(6)
C22E N5E C21E 111.5(8)
C22E N5E C1E 125.8(8)
C21E N5E C1E 122.7(8)
C27E N6E C26E 118.7(9)
C27E N6E Zn1A 121.2(7)
C26E N6E Zn1A 120.1(6)
C20E C1E C2E 128.1(9)
C20E C1E N5E 120.0(6)
C2E C1E N5E 111.9(6)
N1E C2E C3E 111.1(9)
N1E C2E C1E 122.4(8)
C3E C2E C1E 126.5(9)
C4E C3E C2E 107.9(10)
C3E C4E C5E 106.9(10)
C6E C5E N1E 124.9(10)
C6E C5E C4E 126.8(10)
N1E C5E C4E 108.2(9)
C5E C6E C7E 127.5(10)
C5E C6E C28E 115.1(8)
C7E C6E C28E 117.3(8)
N2E C7E C6E 124.0(10)
N2E C7E C8E 108.1(10)
C6E C7E C8E 127.8(10)
C9E C8E C7E 109.0(11)
C8E C9E C10E 106.8(11)
C11E C10E N2E 125.1(9)
C11E C10E C9E 125.0(10)
N2E C10E C9E 109.8(9)
C10E C11E C12E 126.2(9)
C10E C11E C42E 117.9(7)
C12E C11E C42E 115.2(7)
N3E C12E C11E 124.9(9)
N3E C12E C13E 108.9(8)
C11E C12E C13E 126.2(9)
C14E C13E C12E 107.9(10)
C13E C14E C15E 107.5(9)
N3E C15E C16E 126.0(8)
N3E C15E C14E 109.3(8)
C16E C15E C14E 124.6(8)
C15E C16E C17E 126.4(8)
C15E C16E C71E 118.6(8)
C17E C16E C71E 115.0(8)
N4E C17E C16E 123.7(8)
N4E C17E C18E 110.4(7)
C16E C17E C18E 125.9(8)
C19E C18E C17E 108.2(8)
C18E C19E C20E 106.6(9)
C1E C20E N4E 125.6(8)
C1E C20E C19E 125.7(8)
N4E C20E C19E 108.7(7)
O1E C21E N5E 125.3(10)
O1E C21E C23E 129.3(10)
N5E C21E C23E 105.4(8)
O2E C22E N5E 124.1(10)
O2E C22E C24E 130.0(10)
N5E C22E C24E 105.9(7)
C25E C23E C24E 120.4(9)
C25E C23E C21E 130.5(9)
C24E C23E C21E 109.1(8)
C26E C24E C23E 120.2(8)
C26E C24E C22E 131.6(8)
C23E C24E C22E 108.1(8)
C23E C25E C27E 116.0(10)
N6E C26E C24E 120.6(9)
N6E C27E C25E 124.1(10)
C29E C28E C33E 122.8(14)
C29E C28E C6E 116.1(13)
C33E C28E C6E 121.1(14)
C28E C29E C30E 120.6(16)
C31E C30E C29E 113.8(17)
C31E C30E C34E 132(2)
C29E C30E C34E 114(2)
C32E C31E C30E 127.6(18)
C31E C32E C33E 118(2)
C32E C33E C28E 116.9(18)
C30E C34E C35E 109(3)
C43E C42E C47E 121.3(15)
C43E C42E C11E 120.2(14)
C47E C42E C11E 118.5(14)
C42E C43E C44E 119.8(18)
C45E C44E C43E 115.5(18)
C45E C44E C48E 116.3(19)
C43E C44E C48E 128(2)
C44E C45E C46E 130.7(19)
C45E C46E C47E 111.6(17)
C45E C46E C52E 121.3(19)
C47E C46E C52E 127.0(19)
C42E C47E C46E 121.1(17)
C49E C48E C44E 115(2)
C49E C48E C51E 109(2)
C44E C48E C51E 109(2)
C49E C48E C50E 104(2)
C44E C48E C50E 111.9(19)
C51E C48E C50E 107(2)
C54E C52E C46E 109(2)
C54E C52E C53E 105(2)
C46E C52E C53E 112(2)
C54E C52E C55E 114(2)
C46E C52E C55E 108(2)
C53E C52E C55E 109(2)
N8E Zn2E N9E 88.9(3)
N8E Zn2E N10E 163.7(2)
N9E Zn2E N10E 88.8(3)
N8E Zn2E N7E 88.8(3)
N9E Zn2E N7E 163.8(2)
N10E Zn2E N7E 88.9(3)
N8E Zn2E N12A 100.5(2)
N9E Zn2E N12A 96.46(19)
N10E Zn2E N12A 95.73(19)
N7E Zn2E N12A 99.7(2)
C60E N7E C57E 107.8(7)
C60E N7E Zn2E 126.5(6)
C57E N7E Zn2E 125.1(5)
C65E N8E C62E 106.2(6)
C65E N8E Zn2E 126.9(6)
C62E N8E Zn2E 126.5(5)
C70E N9E C67E 106.6(7)
C70E N9E Zn2E 126.6(5)
C67E N9E Zn2E 126.1(6)
C72E N10E C75E 107.2(6)
C72E N10E Zn2E 126.5(5)
C75E N10E Zn2E 125.2(6)
C76E N11E C77E 111.1(7)
C76E N11E C56E 122.6(7)
C77E N11E C56E 126.3(8)
C82E N12E C81E 119.2(8)
C82E N12E Zn1D 118.3(7)
C81E N12E Zn1D 122.5(6)
C75E C56E C57E 126.3(7)
C75E C56E N11E 119.5(5)
C57E C56E N11E 114.0(5)
N7E C57E C56E 125.7(8)
N7E C57E C58E 108.7(7)
C56E C57E C58E 125.6(8)
C59E C58E C57E 106.9(9)
C58E C59E C60E 108.3(9)
N7E C60E C61E 125.3(8)
N7E C60E C59E 108.4(8)
C61E C60E C59E 126.3(8)
C62E C61E C60E 126.5(8)
C62E C61E C83E 119.1(6)
C60E C61E C83E 114.4(6)
C61E C62E N8E 125.4(7)
C61E C62E C63E 124.7(9)
N8E C62E C63E 109.9(8)
C64E C63E C62E 105.1(9)
C63E C64E C65E 109.5(9)
N8E C65E C66E 124.8(7)
N8E C65E C64E 109.1(8)
C66E C65E C64E 126.0(8)
C65E C66E C67E 126.0(7)
C65E C66E C97E 116.7(6)
C67E C66E C97E 117.3(7)
N9E C67E C66E 124.7(8)
N9E C67E C68E 107.3(7)
C66E C67E C68E 128.0(8)
C69E C68E C67E 110.4(9)
C68E C69E C70E 104.9(9)
N9E C70E C71E 125.5(8)
N9E C70E C69E 110.8(7)
C71E C70E C69E 123.6(8)
C72E C71E C70E 126.3(8)
C72E C71E C16E 115.6(7)
C70E C71E C16E 118.1(7)
N10E C72E C71E 124.9(7)
N10E C72E C73E 107.7(7)
C71E C72E C73E 127.4(8)
C74E C73E C72E 109.2(8)
C73E C74E C75E 107.1(8)
C56E C75E N10E 125.8(7)
C56E C75E C74E 125.4(8)
N10E C75E C74E 108.7(7)
O3E C76E N11E 126.0(9)
O3E C76E C78E 127.2(9)
N11E C76E C78E 106.8(8)
O4E C77E N11E 124.5(8)
O4E C77E C79E 129.3(8)
N11E C77E C79E 106.1(7)
C80E C78E C79E 122.0(9)
C80E C78E C76E 130.9(9)
C79E C78E C76E 107.1(7)
C81E C79E C78E 118.2(7)
C81E C79E C77E 132.9(8)
C78E C79E C77E 108.9(7)
C78E C80E C82E 115.0(10)
N12E C81E C79E 121.8(9)
N12E C82E C80E 123.8(10)
C88E C83E C84E 121.3(13)
C88E C83E C61E 119.5(14)
C84E C83E C61E 119.2(13)
C83E C84E C85E 117.0(14)
C86E C85E C84E 118.7(15)
C86E C85E C89E 121.5(17)
C84E C85E C89E 119.7(17)
C87E C86E C85E 125.8(16)
C86E C87E C88E 115.2(16)
C86E C87E C93E 128(2)
C88E C87E C93E 116.9(18)
C83E C88E C87E 121.9(15)
C90E C89E C85E 110(2)
C94E C93E C87E 111(2)
C3AE C97E C98E 118.1(11)
C3AE C97E C66E 124.1(11)
C98E C97E C66E 117.9(10)
C97E C98E C99E 119.8(13)
C1AE C99E C98E 116.3(15)
C1AE C99E C4AE 123.3(18)
C98E C99E C4AE 120.4(17)
C99E C1AE C2AE 128.0(15)
C1AE C2AE C3AE 115.1(14)
C1AE C2AE C8AE 122.3(17)
C3AE C2AE C8AE 122.6(17)
C97E C3AE C2AE 122.7(14)
C6AE C4AE C5AE 108(2)
C6AE C4AE C99E 113(2)
C5AE C4AE C99E 109(2)
C6AE C4AE C7AE 109(2)
C5AE C4AE C7AE 109(2)
C99E C4AE C7AE 109(2)
C1BE C8AE C9AE 111(2)
C1BE C8AE C2AE 111(2)
C9AE C8AE C2AE 107(2)
C1BE C8AE C2BE 114(2)
C9AE C8AE C2BE 111(2)
C2AE C8AE C2BE 103.4(17)

loop_
_geom_bond_atom_site_label_1
_geom_bond_atom_site_label_2
_geom_bond_distance
Zn1A N3A 2.050(7)
Zn1A N4A 2.046(7)
Zn1A N1A 2.043(7)
Zn1A N2A 2.071(7)
Zn1A N6E 2.206(8)
O1A C21A 1.205(11)
O2A C22A 1.200(11)
N1A C2A 1.355(10)
N1A C5A 1.387(10)
N2A C10A 1.357(10)
N2A C7A 1.362(10)
N3A C15A 1.358(10)
N3A C12A 1.367(10)
N4A C20A 1.362(10)
N4A C17A 1.394(10)
N5A C22A 1.376(11)
N5A C21A 1.389(11)
N5A C1A 1.437(10)
N6A C26A 1.308(10)
N6A C27A 1.336(12)
N6A Zn2B 2.194(9)
C1A C20A 1.360(10)
C1A C2A 1.392(10)
C2A C3A 1.445(11)
C3A C4A 1.318(12)
C4A C5A 1.434(12)
C5A C6A 1.401(11)
C6A C7A 1.389(11)
C6A C28A 1.530(12)
C7A C8A 1.451(12)
C8A C9A 1.336(12)
C9A C10A 1.394(12)
C10A C11A 1.398(10)
C11A C12A 1.384(10)
C11A C42A 1.506(11)
C12A C13A 1.440(11)
C13A C14A 1.323(11)
C14A C15A 1.431(11)
C15A C16A 1.413(11)
C16A C17A 1.392(10)
C16A C71A 1.501(10)
C17A C18A 1.427(11)
C18A C19A 1.319(11)
C19A C20A 1.466(11)
C21A C23A 1.476(12)
C22A C24A 1.469(11)
C23A C24A 1.353(11)
C23A C25A 1.356(12)
C24A C26A 1.389(11)
C25A C27A 1.381(13)
C28A C33A 1.400(15)
C28A C29A 1.390(15)
C29A C30A 1.421(15)
C30A C31A 1.323(16)
C30A C34A 1.542(17)
C31A C32A 1.334(16)
C32A C33A 1.368(15)
C32A C38A 1.564(17)
C34A C36A 1.526(19)
C34A C37A 1.54(2)
C34A C35A 1.53(2)
C38A C40A 1.513(19)
C38A C41A 1.54(2)
C42A C43A 1.357(13)
C42A C47A 1.431(13)
C43A C44A 1.398(14)
C44A C45A 1.404(15)
C44A C48A 1.528(16)
C45A C46A 1.383(14)
C46A C47A 1.413(13)
C46A C52A 1.531(15)
C48A C51A 1.510(18)
C48A C50A 1.543(18)
C48A C49A 1.560(18)
C52A C55A 1.504(16)
C52A C53A 1.552(16)
C52A C54A 1.578(17)
Zn2A N8A 2.017(8)
Zn2A N10A 2.056(7)
Zn2A N9A 2.036(7)
Zn2A N7A 2.068(8)
Zn2A N6B 2.205(8)
O3A C76A 1.189(10)
O4A C77A 1.211(10)
N7A C60A 1.361(11)
N7A C57A 1.376(11)
N8A C62A 1.349(11)
N8A C65A 1.402(11)
N9A C70A 1.357(10)
N9A C67A 1.371(10)
N10A C75A 1.364(10)
N10A C72A 1.393(10)
N11A C76A 1.383(11)
N11A C77A 1.386(11)
N11A C56A 1.440(10)
N12A C81A 1.314(10)
N12A C82A 1.326(11)
N12A Zn2E 2.201(8)
C56A C75A 1.359(10)
C56A C57A 1.381(10)
C57A C58A 1.442(12)
C58A C59A 1.329(13)
C59A C60A 1.436(13)
C60A C61A 1.383(12)
C61A C62A 1.402(12)
C61A C83A 1.515(13)
C62A C63A 1.444(13)
C63A C64A 1.332(13)
C64A C65A 1.423(12)
C65A C66A 1.389(11)
C66A C67A 1.379(10)
C66A C97A 1.489(12)
C67A C68A 1.442(12)
C68A C69A 1.323(12)
C69A C70A 1.465(11)
C70A C71A 1.386(11)
C71A C72A 1.386(11)
C72A C73A 1.439(11)
C73A C74A 1.337(12)
C74A C75A 1.486(12)
C76A C78A 1.505(12)
C77A C79A 1.467(11)
C78A C79A 1.353(11)
C78A C80A 1.370(12)
C79A C81A 1.354(11)
C80A C82A 1.387(13)
C83A C88A 1.353(17)
C83A C84A 1.368(18)
C84A C85A 1.430(19)
C85A C86A 1.354(19)
C86A C87A 1.362(18)
C87A C88A 1.406(18)
C87A C93A 1.536(18)
C93A C94A 1.54(2)
C93A C95A 1.53(2)
C93A C96A 1.54(2)
C97A C98A 1.375(15)
C97A C3AA 1.417(15)
C98A C99A 1.402(16)
C99A C1AA 1.339(17)
C99A C4AA 1.523(17)
C1AA C2AA 1.410(18)
C2AA C3AA 1.412(18)
C2AA C8AA 1.537(17)
C4AA C6AA 1.53(2)
C4AA C5AA 1.537(18)
C4AA C7AA 1.541(19)
C8AA C2BA 1.518(18)
C8AA C9AA 1.517(18)
C8AA C1BA 1.541(19)
Zn1B N1B 2.042(8)
Zn1B N4B 2.043(8)
Zn1B N2B 2.048(8)
Zn1B N3B 2.043(8)
Zn1B N12C 2.188(2)
O1B C21B 1.251(11)
O2B C22B 1.199(11)
N1B C5B 1.369(11)
N1B C2B 1.388(11)
N2B C7B 1.351(12)
N2B C10B 1.391(11)
N3B C15B 1.358(10)
N3B C12B 1.367(11)
N4B C20B 1.375(10)
N4B C17B 1.360(10)
N5B C21B 1.356(11)
N5B C22B 1.374(11)
N5B C1B 1.421(10)
N6B C26B 1.304(10)
N6B C27B 1.326(11)
C1B C20B 1.346(10)
C1B C2B 1.415(10)
C2B C3B 1.447(12)
C3B C4B 1.312(13)
C4B C5B 1.443(13)
C5B C6B 1.382(12)
C6B C7B 1.381(12)
C6B C28B 1.544(14)
C7B C8B 1.422(13)
C8B C9B 1.350(14)
C9B C10B 1.406(13)
C10B C11B 1.394(12)
C11B C12B 1.348(11)
C11B C42B 1.522(13)
C12B C13B 1.438(12)
C13B C14B 1.310(12)
C14B C15B 1.417(11)
C15B C16B 1.391(11)
C16B C17B 1.401(11)
C16B C71B 1.530(11)
C17B C18B 1.451(12)
C18B C19B 1.352(12)
C19B C20B 1.447(12)
C21B C23B 1.476(12)
C22B C24B 1.462(11)
C23B C24B 1.358(11)
C23B C25B 1.377(12)
C24B C26B 1.366(10)
C25B C27B 1.405(13)
C28B C29B 1.360(17)
C28B C33B 1.383(17)
C29B C30B 1.433(19)
C30B C31B 1.357(19)
C31B C32B 1.351(17)
C32B C33B 1.417(17)
C32B C38B 1.545(18)
C38B C39B 1.53(9)
C42B C43B 1.362(15)
C42B C47B 1.411(16)
C43B C44B 1.403(16)
C44B C45B 1.352(16)
C44B C48B 1.527(17)
C45B C46B 1.389(19)
C46B C47B 1.420(19)
C48B C51B 1.497(18)
C48B C50B 1.532(19)
C48B C49B 1.549(19)
Zn2B N10B 2.038(8)
Zn2B N7B 2.056(9)
Zn2B N8B 2.037(9)
Zn2B N9B 2.050(8)
O3B C76B 1.223(10)
O4B C77B 1.169(10)
N7B C57B 1.380(11)
N7B C60B 1.384(11)
N8B C62B 1.350(11)
N8B C65B 1.382(12)
N9B C70B 1.344(10)
N9B C67B 1.365(11)
N10B C72B 1.377(10)
N10B C75B 1.376(11)
N11B C77B 1.376(10)
N11B C76B 1.384(11)
N11B C56B 1.445(10)
N12B C81B 1.318(10)
N12B C82B 1.323(10)
N12B Zn1C 2.191(7)
C56B C75B 1.347(10)
C56B C57B 1.376(10)
C57B C58B 1.445(12)
C58B C59B 1.377(13)
C59B C60B 1.445(13)
C60B C61B 1.387(12)
C61B C62B 1.376(12)
C61B C83B 1.551(14)
C62B C63B 1.442(14)
C63B C64B 1.322(15)
C64B C65B 1.396(13)
C65B C66B 1.373(12)
C66B C67B 1.381(11)
C66B C97B 1.514(13)
C67B C68B 1.430(12)
C68B C69B 1.354(13)
C69B C70B 1.469(12)
C70B C71B 1.388(11)
C71B C72B 1.395(11)
C72B C73B 1.452(12)
C73B C74B 1.327(12)
C74B C75B 1.482(12)
C76B C78B 1.482(11)
C77B C79B 1.480(11)
C78B C80B 1.344(12)
C78B C79B 1.380(10)
C79B C81B 1.359(10)
C80B C82B 1.402(12)
C83B C88B 1.389(16)
C83B C84B 1.381(17)
C84B C85B 1.441(17)
C85B C86B 1.315(17)
C85B C89B 1.518(17)
C86B C87B 1.341(18)
C87B C88B 1.378(17)
C87B C93B 1.544(17)
C89B C92B 1.52(2)
C89B C91B 1.53(2)
C89B C90B 1.542(19)
C93B C96B 1.522(19)
C93B C95B 1.519(19)
C93B C94B 1.566(19)
C97B C98B 1.393(15)
C97B C3AB 1.427(15)
C98B C99B 1.402(16)
C99B C1AB 1.343(15)
C99B C4AB 1.538(17)
C1AB C2AB 1.392(16)
C2AB C3AB 1.423(16)
C2AB C8AB 1.542(17)
C4AB C7AB 1.524(18)
C4AB C5AB 1.523(18)
C4AB C6AB 1.540(18)
C8AB C9AB 1.516(18)
C8AB C2BB 1.535(18)
C8AB C1BB 1.525(18)
Zn1C N1C 2.0477(18)
Zn1C N4C 2.0500(16)
Zn1C N2C 2.0481(16)
Zn1C N3C 2.0498(19)
O1C C21C 1.2203
O2C C22C 1.2002
N1C C2C 1.3630
N1C C5C 1.3801
N2C C7C 1.3600
N2C C10C 1.3778
N3C C15C 1.3572
N3C C12C 1.3834
N4C C17C 1.3753
N4C C20C 1.3822
N5C C21C 1.3582
N5C C22C 1.3980
N5C C1C 1.4372
N6C C27C 1.3062
N6C C26C 1.3584
N6C Zn2D 2.192(2)
C1C C20C 1.3642
C1C C2C 1.3987
C2C C3C 1.4372
C3C C4C 1.3548
C4C C5C 1.4383
C5C C6C 1.4020
C6C C7C 1.3961
C6C C28C 1.5363
C7C C8C 1.4296
C8C C9C 1.3665
C9C C10C 1.4377
C10C C11C 1.3719
C11C C12C 1.4064
C11C C42C 1.4858
C12C C13C 1.4297
C13C C14C 1.3297
C14C C15C 1.4368
C15C C16C 1.4075
C16C C17C 1.3976
C16C C71C 1.5145
C17C C18C 1.4253
C18C C19C 1.3476
C19C C20C 1.4747
C21C C23C 1.4811
C22C C24C 1.4842
C23C C24C 1.3385
C23C C25C 1.4036
C24C C26C 1.3625
C25C C27C 1.4074
C28C C33C 1.3769
C28C C29C 1.4008
C29C C30C 1.4307
C30C C31C 1.3252
C30C C34C 1.5666
C31C C32C 1.3110
C32C C33C 1.3896
C32C C38C 1.5351
C34C C37C 1.5050
C34C C35C 1.5138
C34C C36C 1.5688
C38C C40C 1.5015
C38C C41C 1.5546
C38C C39C 1.5719
C42C C43C 1.3687
C42C C47C 1.4042
C43C C44C 1.4017
C44C C45C 1.3444
C44C C48C 1.5554
C45C C46C 1.3669
C46C C47C 1.4276
C46C C52C 1.5469
C48C C49C 1.5152
C48C C51C 1.5213
C48C C50C 1.5391
C52C C53C 1.5091
C52C C55C 1.5312
C52C C54C 1.5422
Zn2C N7C 2.0404
Zn2C N9C 2.0463
Zn2C N8C 2.0525
Zn2C N10C 2.0551
Zn2C N6D 2.226(8)
O3C C76C 1.1876
O4C C77C 1.1827
N7C C57C 1.3638
N7C C60C 1.4007
N8C C65C 1.3782
N8C C62C 1.3800
N9C C70C 1.3539
N9C C67C 1.3604
N10C C75C 1.3484
N10C C72C 1.3839
N11C C76C 1.3765
N11C C77C 1.3807
N11C C56C 1.4232
N12C C81C 1.3342
N12C C82C 1.3471
C56C C57C 1.3958
C56C C75C 1.4107
C57C C58C 1.4266
C58C C59C 1.3397
C59C C60C 1.4268
C60C C61C 1.3943
C61C C62C 1.3827
C61C C83C 1.5263
C62C C63C 1.4234
C63C C64C 1.3416
C64C C65C 1.4088
C65C C66C 1.3745
C66C C67C 1.3945
C66C C97C 1.5070
C67C C68C 1.4571
C68C C69C 1.3225
C69C C70C 1.4501
C70C C71C 1.4019
C71C C72C 1.4013
C72C C73C 1.4257
C73C C74C 1.3660
C74C C75C 1.4403
C76C C78C 1.4793
C77C C79C 1.4985
C78C C80C 1.3624
C78C C79C 1.3719
C79C C81C 1.3618
C80C C82C 1.3960
C83C C84C 1.3586
C83C C88C 1.3604
C84C C85C 1.4450
C85C C86C 1.3494
C85C C89C 1.5451
C86C C87C 1.3314
C87C C88C 1.4045
C87C C93C 1.5608
C89C C91C 1.4996
C89C C90C 1.5184
C89C C92C 1.5596
C93C C94C 1.5177
C93C C96C 1.5246
C93C C95C 1.5334
C97C C3AC 1.3945
C97C C98C 1.4348
C98C C99C 1.4124
C99C C1AC 1.3588
C99C C4AC 1.5480
C1AC C2AC 1.3342
C2AC C3AC 1.4354
C2AC C8AC 1.5132
C4AC C7AC 1.5084
C4AC C5AC 1.5175
C4AC C6AC 1.5365
C8AC C9AC 1.4844
C8AC C1BC 1.5004
Zn1D N2D 2.060(8)
Zn1D N1D 2.046(8)
Zn1D N4D 2.045(7)
Zn1D N3D 2.068(7)
Zn1D N12E 2.195(7)
O1D C21D 1.196(10)
O2D C22D 1.208(10)
N1D C2D 1.371(11)
N1D C5D 1.379(10)
N2D C7D 1.372(11)
N2D C10D 1.400(11)
N3D C15D 1.349(10)
N3D C12D 1.364(10)
N4D C17D 1.368(9)
N4D C20D 1.372(10)
N5D C21D 1.384(11)
N5D C22D 1.383(10)
N5D C1D 1.472(10)
N6D C26D 1.315(10)
N6D C27D 1.325(11)
C1D C20D 1.365(10)
C1D C2D 1.393(10)
C2D C3D 1.445(12)
C3D C4D 1.357(13)
C4D C5D 1.411(13)
C5D C6D 1.397(11)
C6D C7D 1.390(12)
C6D C28D 1.552(13)
C7D C8D 1.423(12)
C8D C9D 1.366(13)
C9D C10D 1.380(12)
C10D C11D 1.395(11)
C11D C12D 1.400(10)
C11D C42D 1.523(12)
C12D C13D 1.435(12)
C13D C14D 1.311(11)
C14D C15D 1.454(11)
C15D C16D 1.422(11)
C16D C17D 1.370(10)
C16D C71D 1.522(10)
C17D C18D 1.448(11)
C18D C19D 1.327(12)
C19D C20D 1.459(11)
C21D C23D 1.465(11)
C22D C24D 1.501(11)
C23D C24D 1.380(11)
C23D C25D 1.384(12)
C24D C26D 1.346(10)
C25D C27D 1.374(12)
C28D C29D 1.338(16)
C28D C33D 1.370(16)
C29D C30D 1.439(17)
C30D C31D 1.365(17)
C30D C34D 1.514(18)
C31D C32D 1.329(16)
C32D C33D 1.404(16)
C32D C38D 1.530(17)
C34D C35D 1.53(2)
C38D C41D 1.515(18)
C38D C40D 1.532(18)
C38D C39D 1.554(18)
C42D C43D 1.378(13)
C42D C47D 1.423(13)
C43D C44D 1.393(16)
C44D C45D 1.343(15)
C44D C48D 1.537(17)
C45D C46D 1.386(16)
C46D C47D 1.437(15)
C46D C52D 1.523(16)
C48D C49D 1.512(18)
C48D C51D 1.520(19)
C48D C50D 1.554(18)
C52D C54D 1.523(18)
C52D C53D 1.521(18)
C52D C55D 1.554(18)
Zn2D N8D 2.059(8)
Zn2D N10D 2.049(6)
Zn2D N9D 2.061(8)
Zn2D N7D 2.050(8)
O3D C76D 1.201(11)
O4D C77D 1.185(11)
N7D C60D 1.368(10)
N7D C57D 1.371(11)
N8D C62D 1.342(11)
N8D C65D 1.397(11)
N9D C70D 1.357(10)
N9D C67D 1.367(10)
N10D C75D 1.371(9)
N10D C72D 1.386(10)
N11D C77D 1.375(11)
N11D C76D 1.412(12)
N11D C56D 1.420(10)
N12D C82D 1.320(11)
N12D C81D 1.323(11)
N12D Zn1E 2.196(8)
C56D C75D 1.366(9)
C56D C57D 1.410(10)
C57D C58D 1.436(12)
C58D C59D 1.344(13)
C59D C60D 1.445(13)
C60D C61D 1.384(12)
C61D C62D 1.378(12)
C61D C83D 1.531(13)
C62D C63D 1.464(13)
C63D C64D 1.338(13)
C64D C65D 1.391(12)
C65D C66D 1.377(11)
C66D C67D 1.387(10)
C66D C97D 1.515(12)
C67D C68D 1.433(12)
C68D C69D 1.268(11)
C69D C70D 1.416(11)
C70D C71D 1.394(10)
C71D C72D 1.383(10)
C72D C73D 1.454(10)
C73D C74D 1.350(11)
C74D C75D 1.430(10)
C76D C78D 1.479(12)
C77D C79D 1.501(12)
C78D C79D 1.381(11)
C78D C80D 1.372(13)
C79D C81D 1.354(11)
C80D C82D 1.379(13)
C83D C84D 1.338(17)
C83D C88D 1.386(17)
C84D C85D 1.446(17)
C85D C86D 1.375(17)
C85D C89D 1.530(18)
C86D C87D 1.369(18)
C87D C88D 1.374(18)
C87D C93D 1.545(17)
C89D C90D 1.529(19)
C89D C92D 1.533(19)
C89D C91D 1.54(2)
C93D C96D 1.523(19)
C93D C94D 1.522(19)
C93D C95D 1.531(19)
C97D C3AD 1.362(14)
C97D C98D 1.372(15)
C98D C99D 1.394(17)
C99D C1AD 1.345(16)
C99D C4AD 1.545(17)
C1AD C2AD 1.382(16)
C2AD C3AD 1.431(16)
C2AD C8AD 1.547(17)
C4AD C5AD 1.509(19)
C4AD C6AD 1.543(18)
C4AD C7AD 1.530(18)
C8AD C9AD 1.532(19)
C8AD C2BD 1.539(18)
C8AD C1BD 1.550(19)
Zn1E N1E 2.034(8)
Zn1E N4E 2.035(7)
Zn1E N3E 2.063(7)
Zn1E N2E 2.068(8)
O1E C21E 1.221(10)
O2E C22E 1.176(10)
N1E C2E 1.385(11)
N1E C5E 1.391(11)
N2E C7E 1.379(11)
N2E C10E 1.393(11)
N3E C15E 1.365(10)
N3E C12E 1.367(11)
N4E C20E 1.373(10)
N4E C17E 1.381(10)
N5E C22E 1.384(11)
N5E C21E 1.400(11)
N5E C1E 1.438(10)
N6E C27E 1.303(11)
N6E C26E 1.340(10)
C1E C20E 1.331(9)
C1E C2E 1.403(10)
C2E C3E 1.394(12)
C3E C4E 1.360(13)
C4E C5E 1.461(13)
C5E C6E 1.368(12)
C6E C7E 1.397(12)
C6E C28E 1.517(13)
C7E C8E 1.408(13)
C8E C9E 1.354(13)
C9E C10E 1.389(12)
C10E C11E 1.369(11)
C11E C12E 1.407(11)
C11E C42E 1.517(13)
C12E C13E 1.446(12)
C13E C14E 1.309(12)
C14E C15E 1.445(11)
C15E C16E 1.384(11)
C16E C17E 1.414(11)
C16E C71E 1.533(11)
C17E C18E 1.416(11)
C18E C19E 1.337(11)
C19E C20E 1.476(11)
C21E C23E 1.460(12)
C22E C24E 1.472(11)
C23E C25E 1.351(12)
C23E C24E 1.366(11)
C24E C26E 1.380(11)
C25E C27E 1.424(13)
C28E C29E 1.329(14)
C28E C33E 1.397(16)
C29E C30E 1.426(18)
C30E C31E 1.359(18)
C30E C34E 1.542(18)
C31E C32E 1.321(17)
C32E C33E 1.398(17)
C34E C35E 1.53(2)
C42E C43E 1.378(16)
C42E C47E 1.381(15)
C43E C44E 1.392(17)
C44E C45E 1.317(17)
C44E C48E 1.530(17)
C45E C46E 1.387(18)
C46E C47E 1.416(18)
C46E C52E 1.527(17)
C48E C49E 1.530(19)
C48E C51E 1.537(19)
C48E C50E 1.534(18)
C52E C54E 1.529(19)
C52E C53E 1.541(18)
C52E C55E 1.523(18)
Zn2E N8E 2.036(7)
Zn2E N9E 2.035(7)
Zn2E N10E 2.056(6)
Zn2E N7E 2.069(7)
O3E C76E 1.190(11)
O4E C77E 1.198(10)
N7E C60E 1.354(10)
N7E C57E 1.357(9)
N8E C65E 1.361(10)
N8E C62E 1.380(10)
N9E C70E 1.360(9)
N9E C67E 1.380(9)
N10E C72E 1.358(9)
N10E C75E 1.389(9)
N11E C76E 1.386(11)
N11E C77E 1.398(10)
N11E C56E 1.434(9)
N12E C82E 1.315(11)
N12E C81E 1.312(9)
C56E C75E 1.346(9)
C56E C57E 1.413(9)
C57E C58E 1.451(11)
C58E C59E 1.315(11)
C59E C60E 1.443(12)
C60E C61E 1.384(10)
C61E C62E 1.376(11)
C61E C83E 1.556(12)
C62E C63E 1.456(11)
C63E C64E 1.331(12)
C64E C65E 1.429(11)
C65E C66E 1.389(10)
C66E C67E 1.390(10)
C66E C97E 1.509(11)
C67E C68E 1.424(11)
C68E C69E 1.333(11)
C69E C70E 1.435(11)
C70E C71E 1.384(10)
C71E C72E 1.383(10)
C72E C73E 1.462(10)
C73E C74E 1.304(11)
C74E C75E 1.448(10)
C76E C78E 1.490(11)
C77E C79E 1.475(10)
C78E C80E 1.341(12)
C78E C79E 1.381(11)
C79E C81E 1.356(10)
C80E C82E 1.401(13)
C83E C88E 1.345(15)
C83E C84E 1.388(15)
C84E C85E 1.454(15)
C85E C86E 1.353(15)
C85E C89E 1.552(17)
C86E C87E 1.329(15)
C87E C88E 1.456(15)
C87E C93E 1.545(18)
C89E C90E 1.495(19)
C93E C94E 1.551(19)
C97E C3AE 1.377(13)
C97E C98E 1.411(13)
C98E C99E 1.415(14)
C99E C1AE 1.337(15)
C99E C4AE 1.534(17)
C1AE C2AE 1.340(15)
C2AE C3AE 1.394(15)
C2AE C8AE 1.542(17)
C4AE C6AE 1.522(18)
C4AE C5AE 1.533(19)
C4AE C7AE 1.544(18)
C8AE C1BE 1.515(18)
C8AE C9AE 1.531(18)
C8AE C2BE 1.553(18)
